data_1543199
loop_
_publ_author_name
'Yang, Xiaoping'
'Wang, Shiqing'
'Schipper, Desmond'
'Zhang, Lijie'
'Li, Zongping'
'Huang, Shaoming'
'Yuan, Daqiang'
'Chen, Zhongning'
'Gnanam, Annie J.'
'Hall, Justin W.'
'King, Tyler L.'
'Que, Emily'
'Dieye, Yakhya'
'Vadivelu, Jamuna'
'Brown, Katherine A.'
'Jones, Richard A.'

_publ_section_title
;
 Self-assembly of high-nuclearity lanthanide-based nanoclusters for
 potential bioimaging applications.
;
_journal_issue 21
_journal_name_full Nanoscale
_journal_page_first 11123
_journal_page_last 11129
_journal_paper_doi 10.1039/c6nr00642f
_journal_volume 8
_journal_year 2016
_chemical_formula_moiety 'C204 H286 N12 Nd8 Ni6 O80, 7(C2 H6 O), 7(O)'
_chemical_formula_sum 'C218 H328 N12 Nd8 Ni6 O94'
_chemical_formula_weight 6127.10
_chemical_name_systematic
; 
 ? 
;
_space_group_IT_number 2
_symmetry_cell_setting triclinic
_symmetry_space_group_name_Hall '-P 1'
_symmetry_space_group_name_H-M 'P -1'
_atom_sites_solution_hydrogens geom
_atom_sites_solution_primary direct
_atom_sites_solution_secondary difmap
_audit_creation_method SHELXL-97
_cell_angle_alpha 103.934(3)
_cell_angle_beta 95.761(2)
_cell_angle_gamma 105.409(2)
_cell_formula_units_Z 1
_cell_length_a 13.7021(5)
_cell_length_b 19.5675(9)
_cell_length_c 31.9547(13)
_cell_measurement_reflns_used 21966
_cell_measurement_temperature 223(2)
_cell_measurement_theta_max 31.0097
_cell_measurement_theta_min 1.3305
_cell_volume 7891.9(6)
_computing_cell_refinement 'Collect software, Nonius B.V. 1998'
_computing_data_collection 'Collect software, Nonius B.V. 1998'
_computing_data_reduction
;
DENZO and Scalepack (Otwinoski and Minor, 1997)
;
_computing_molecular_graphics 'XP SHELXTL/PC, Siemens Analytical'
_computing_structure_refinement 'XL SHELXTL/PC, Siemens Analytical'
_computing_structure_solution
;

SIR97 - Altomare A., Burla M.C., Camalli M., Cascarano G.L., Giacovazzo C., 
Guagliardi A., Moliterni A.G.G., Polidori G.,Spagna R.
;
_diffrn_ambient_temperature 223(1)
_diffrn_detector_area_resol_mean 13.6612
_diffrn_measured_fraction_theta_full 0.975
_diffrn_measured_fraction_theta_max 0.975
_diffrn_measurement_device_type 'Mercury2 (2x2 bin mode)'
_diffrn_measurement_method dtprofit.ref
_diffrn_radiation_monochromator 'Graphite Monochromator'
_diffrn_radiation_source 'Sealed tube'
_diffrn_radiation_type MoK\a
_diffrn_radiation_wavelength 0.710747
_diffrn_reflns_av_R_equivalents 0.1227
_diffrn_reflns_av_sigmaI/netI 0.0830
_diffrn_reflns_limit_h_max 15
_diffrn_reflns_limit_h_min -15
_diffrn_reflns_limit_k_max 22
_diffrn_reflns_limit_k_min -22
_diffrn_reflns_limit_l_max 36
_diffrn_reflns_limit_l_min -36
_diffrn_reflns_number 173694
_diffrn_reflns_theta_full 25.00
_diffrn_reflns_theta_max 25.00
_diffrn_reflns_theta_min 1.49
_exptl_absorpt_coefficient_mu 1.711
_exptl_absorpt_correction_T_max 1.000000
_exptl_absorpt_correction_T_min 0.526444
_exptl_absorpt_correction_type multi-scan
_exptl_absorpt_process_details 'DENZO and Scalepack (Otwinoski and Minor, 1997)'
_exptl_crystal_colour Yellow
_exptl_crystal_density_diffrn 1.289
_exptl_crystal_density_method 'not measured'
_exptl_crystal_description Block
_exptl_crystal_F_000 3120
_exptl_crystal_size_max 0.20
_exptl_crystal_size_mid 0.18
_exptl_crystal_size_min 0.16
_refine_diff_density_max 4.120
_refine_diff_density_min -1.986
_refine_diff_density_rms 0.171
_refine_ls_extinction_method none
_refine_ls_goodness_of_fit_ref 1.113
_refine_ls_hydrogen_treatment constr
_refine_ls_matrix_type full
_refine_ls_number_parameters 1576
_refine_ls_number_reflns 27125
_refine_ls_number_restraints 1053
_refine_ls_restrained_S_all 1.103
_refine_ls_R_factor_all 0.1188
_refine_ls_R_factor_gt 0.0762
_refine_ls_shift/su_max 0.001
_refine_ls_shift/su_mean 0.000
_refine_ls_structure_factor_coef Fsqd
_refine_ls_weighting_details 'calc w=1/[\s^2^(Fo^2^)+(0.0506P)^2^+139.1491P] where P=(Fo^2^+2Fc^2^)/3'
_refine_ls_weighting_scheme calc
_refine_ls_wR_factor_gt 0.1682
_refine_ls_wR_factor_ref 0.1914
_reflns_number_gt 17052
_reflns_number_total 27125
_reflns_threshold_expression >2sigma(I)
_cod_data_source_file c6nr00642f5.cif
_cod_data_source_block complex-6
_cod_depositor_comments
;
The following automatic conversions were performed:

'_symmetry_cell_setting' value 'Triclinic' changed to 'triclinic'
according to
/usr/data/users/saulius/crontab/automatic-downloads/rss-feeds/RSC/lib/dictionaries/cif_core.dic
dictionary named 'cif_core.dic' version 2.4.2 from 2011-04-26.

'_exptl_absorpt_correction_type' value 'Multi-scan' changed to
'multi-scan' according to
/usr/data/users/saulius/crontab/automatic-downloads/rss-feeds/RSC/lib/dictionaries/cif_core.dic
dictionary named 'cif_core.dic' version 2.4.2 from 2011-04-26.

Automatic conversion script
Id: cif_fix_values 4268 2015-11-12 08:31:59Z antanas 

 Adding full bibliography for 1543199--1543203.cif.
;
_cod_original_sg_symbol_H-M P-1
_cod_database_code 1543199

loop_
_symmetry_equiv_pos_as_xyz
'x, y, z'
'-x, -y, -z'

loop_
_atom_site_label
_atom_site_type_symbol
_atom_site_fract_x
_atom_site_fract_y
_atom_site_fract_z
_atom_site_U_iso_or_equiv
_atom_site_adp_type
_atom_site_occupancy
_atom_site_symmetry_multiplicity
_atom_site_calc_flag
_atom_site_refinement_flags
Nd1 Nd 0.83143(4) 0.19087(4) 0.69401(2) 0.02576(17) Uani 1 1 d U
Nd2 Nd 0.77589(4) 0.50235(4) 0.646702(18) 0.02134(16) Uani 1 1 d U
Nd3 Nd 0.70277(4) 0.46094(4) 0.850906(19) 0.02518(17) Uani 1 1 d U
Nd4 Nd 0.69120(4) 0.35457(4) 0.719025(18) 0.02066(16) Uani 1 1 d U
Ni1 Ni 1.06970(11) 0.16027(9) 0.68608(5) 0.0326(4) Uani 1 1 d U
Ni2 Ni 0.98870(11) 0.64049(9) 0.63942(5) 0.0299(4) Uani 1 1 d U
Ni3 Ni 0.84506(12) 0.59023(10) 0.95009(5) 0.0371(4) Uani 1 1 d U
N1 N 1.1522(7) 0.1661(6) 0.6353(3) 0.032(2) Uani 1 1 d U
N2 N 1.1139(7) 0.6509(6) 0.6089(3) 0.034(2) Uani 1 1 d U
N3 N 1.0323(8) 0.7508(6) 0.6754(3) 0.037(3) Uani 1 1 d U
N4 N 0.9074(8) 0.7015(7) 0.9676(4) 0.045(3) Uani 1 1 d U
N5 N 0.9084(8) 0.5707(7) 1.0060(3) 0.038(3) Uani 1 1 d U
N6 N 0.8167(8) 0.8677(6) 1.2797(3) 0.036(3) Uani 1 1 d U
O1 O 0.7600(6) 0.1458(5) 0.6104(3) 0.045(2) Uani 1 1 d U
O2 O 0.9494(6) 0.1748(5) 0.6471(3) 0.034(2) Uani 1 1 d U
O3 O 0.9054(6) 0.6520(5) 0.5876(3) 0.032(2) Uani 1 1 d U
O4 O 0.7698(6) 0.6748(5) 0.5335(3) 0.043(2) Uani 1 1 d U
O5 O 0.6640(6) 0.5852(5) 0.6713(3) 0.037(2) Uani 1 1 d U
O6 O 0.8575(6) 0.6295(4) 0.6680(2) 0.0291(19) Uani 1 1 d U
O7 O 0.7140(7) 0.5995(5) 0.9713(3) 0.046(2) Uani 1 1 d U
O8 O 0.5350(7) 0.5841(6) 0.9945(3) 0.047(2) Uani 1 1 d U
O9 O 0.6552(6) 0.3490(5) 0.8792(3) 0.040(2) Uani 1 1 d U
O10 O 0.7733(6) 0.4813(5) 0.9256(2) 0.036(2) Uani 1 1 d U
O11 O 1.0061(6) 0.9480(5) 1.3370(3) 0.044(2) Uani 1 1 d U
O12 O 1.1128(7) 1.0659(5) 1.3992(3) 0.054(3) Uani 1 1 d U
O13 O 0.9701(6) 0.1620(5) 0.7333(3) 0.035(2) Uani 1 1 d U
O14 O 0.8255(7) 0.1315(6) 0.7570(3) 0.051(3) Uani 1 1 d U
O15 O 1.1225(6) 0.2709(5) 0.7158(3) 0.034(2) Uani 1 1 d U
O16 O 0.9748(6) 0.3018(5) 0.7179(3) 0.034(2) Uani 1 1 d U
O17 O 0.6556(7) 0.1461(5) 0.6885(3) 0.051(3) Uani 1 1 d U
O18 O 0.5830(6) 0.2349(5) 0.7098(3) 0.041(2) Uani 1 1 d U
O19 O 0.7807(6) 0.2830(5) 0.6673(3) 0.035(2) Uani 1 1 d U
O20 O 0.7916(6) 0.3886(5) 0.6543(2) 0.0314(19) Uani 1 1 d U
O21 O 0.7910(6) 0.2785(5) 0.7530(3) 0.033(2) Uani 1 1 d U
O22 O 0.7278(6) 0.3521(5) 0.7980(3) 0.035(2) Uani 1 1 d U
O23 O 0.7333(6) 0.4800(5) 0.7812(2) 0.032(2) Uani 1 1 d U
O24 O 0.7246(6) 0.4845(5) 0.7138(2) 0.0302(19) Uani 1 1 d U
O25 O 0.5822(6) 0.3288(5) 0.6510(3) 0.037(2) Uani 1 1 d U
O26 O 0.6100(6) 0.4237(5) 0.6217(3) 0.038(2) Uani 1 1 d U
O27 O 0.7914(6) 0.4266(5) 0.5704(3) 0.035(2) Uani 1 1 d U
O28 O 0.9211(6) 0.5213(5) 0.6099(2) 0.0301(19) Uani 1 1 d U
O29 O 0.9301(6) 0.5253(5) 0.7012(3) 0.034(2) Uani 1 1 d U
O30 O 1.0584(6) 0.6137(5) 0.6894(3) 0.036(2) Uani 1 1 d U
O31 O 0.5389(6) 0.3786(5) 0.7372(3) 0.036(2) Uani 1 1 d U
O32 O 0.5424(6) 0.3968(5) 0.8091(3) 0.038(2) Uani 1 1 d U
O33 O 0.8821(6) 0.4876(5) 0.8557(3) 0.043(2) Uani 1 1 d U
O34 O 0.9657(6) 0.5737(5) 0.9188(3) 0.039(2) Uani 1 1 d U
O35 O 0.6326(6) 0.5665(5) 0.8365(3) 0.041(2) Uani 1 1 d U
O36 O 0.7691(6) 0.5898(5) 0.8862(2) 0.036(2) Uani 1 1 d U
O37 O 0.8047(6) 0.0578(5) 0.6645(3) 0.046(2) Uani 1 1 d U
O38 O 0.7266(6) 0.5558(5) 0.5881(3) 0.039(2) Uani 1 1 d U
O39 O 0.5824(6) 0.4896(5) 0.9031(3) 0.037(2) Uani 1 1 d U
O40 O 0.8799(6) 0.4144(5) 0.7424(2) 0.032(2) Uani 1 1 d U
H40D H 0.9115 0.3824 0.7350 0.038 Uiso 1 1 d R
H40A H 0.8995 0.4497 0.7304 0.048 Uiso 1 1 d R
C1 C 0.6614(10) 0.1444(9) 0.5889(5) 0.052(4) Uani 1 1 d U
H1A H 0.6657 0.1473 0.5596 0.079 Uiso 1 1 calc R
H1B H 0.6421 0.1857 0.6048 0.079 Uiso 1 1 calc R
H1C H 0.6107 0.0994 0.5881 0.079 Uiso 1 1 calc R
C2 C 0.8225(11) 0.1219(8) 0.5828(5) 0.047(4) Uani 1 1 d U
C3 C 0.7934(10) 0.0858(8) 0.5403(5) 0.049(4) Uani 1 1 d U
H3A H 0.7250 0.0742 0.5273 0.058 Uiso 1 1 calc R
C4 C 0.8638(12) 0.0649(9) 0.5147(5) 0.058(4) Uani 1 1 d U
H4A H 0.8426 0.0407 0.4850 0.070 Uiso 1 1 calc R
C5 C 0.9635(11) 0.0807(8) 0.5340(5) 0.052(4) Uani 1 1 d U
H5A H 1.0102 0.0663 0.5173 0.063 Uiso 1 1 calc R
C6 C 0.9969(9) 0.1184(7) 0.5788(4) 0.035(3) Uani 1 1 d U
C7 C 0.9269(9) 0.1382(7) 0.6040(4) 0.035(3) Uani 1 1 d U
C8 C 1.1074(9) 0.1416(7) 0.5958(4) 0.038(3) Uani 1 1 d U
H8A H 1.1499 0.1378 0.5749 0.046 Uiso 1 1 calc R
C9 C 1.2654(9) 0.1954(7) 0.6423(4) 0.038(3) Uani 1 1 d U
H9A H 1.2892 0.1794 0.6151 0.045 Uiso 1 1 calc R
H9B H 1.2953 0.1757 0.6638 0.045 Uiso 1 1 calc R
C10 C 1.3011(9) 0.2789(7) 0.6582(4) 0.038(3) Uani 1 1 d U
H10A H 1.3753 0.2962 0.6608 0.045 Uiso 1 1 calc R
H10B H 1.2845 0.2944 0.6871 0.045 Uiso 1 1 calc R
C11 C 1.2522(10) 0.3152(7) 0.6277(4) 0.040(3) Uani 1 1 d U
H11A H 1.2657 0.2975 0.5984 0.048 Uiso 1 1 calc R
H11B H 1.1783 0.2998 0.6263 0.048 Uiso 1 1 calc R
C12 C 1.2911(10) 0.3980(8) 0.6417(5) 0.045(3) Uani 1 1 d U
H12A H 1.3615 0.4135 0.6370 0.054 Uiso 1 1 calc R
H12B H 1.2917 0.4153 0.6729 0.054 Uiso 1 1 calc R
C13 C 1.2276(10) 0.4350(8) 0.6177(5) 0.045(3) Uani 1 1 d U
H13A H 1.2318 0.4204 0.5868 0.054 Uiso 1 1 calc R
H13B H 1.1562 0.4156 0.6202 0.054 Uiso 1 1 calc R
C14 C 1.2571(10) 0.5183(8) 0.6327(4) 0.041(3) Uani 1 1 d U
H14A H 1.3243 0.5387 0.6260 0.050 Uiso 1 1 calc R
H14B H 1.2617 0.5342 0.6642 0.050 Uiso 1 1 calc R
C15 C 1.1798(9) 0.5484(7) 0.6110(4) 0.039(3) Uani 1 1 d U
H15A H 1.1780 0.5344 0.5796 0.047 Uiso 1 1 calc R
H15B H 1.1120 0.5255 0.6163 0.047 Uiso 1 1 calc R
C16 C 1.2034(8) 0.6309(7) 0.6269(4) 0.032(3) Uani 1 1 d U
H16A H 1.2154 0.6469 0.6587 0.038 Uiso 1 1 calc R
H16B H 1.2647 0.6549 0.6171 0.038 Uiso 1 1 calc R
C17 C 1.1216(10) 0.6756(7) 0.5754(4) 0.036(3) Uani 1 1 d U
H17A H 1.1852 0.6834 0.5665 0.043 Uiso 1 1 calc R
C18 C 1.0433(9) 0.6927(7) 0.5499(4) 0.028(3) Uani 1 1 d U
C19 C 1.0731(10) 0.7223(7) 0.5155(4) 0.037(3) Uani 1 1 d U
H19A H 1.1414 0.7324 0.5117 0.045 Uiso 1 1 calc R
C20 C 1.0030(11) 0.7365(8) 0.4875(5) 0.048(4) Uani 1 1 d U
H20A H 1.0233 0.7556 0.4647 0.057 Uiso 1 1 calc R
C21 C 0.9025(10) 0.7222(8) 0.4936(4) 0.042(3) Uani 1 1 d U
H21A H 0.8557 0.7331 0.4751 0.050 Uiso 1 1 calc R
C22 C 0.8697(10) 0.6928(7) 0.5258(4) 0.035(3) Uani 1 1 d U
C23 C 0.9404(9) 0.6790(6) 0.5562(3) 0.025(3) Uani 1 1 d U
C24 C 0.6939(10) 0.6822(8) 0.5038(5) 0.049(4) Uani 1 1 d U
H24A H 0.6288 0.6691 0.5132 0.074 Uiso 1 1 calc R
H24B H 0.6898 0.6501 0.4753 0.074 Uiso 1 1 calc R
H24C H 0.7109 0.7323 0.5024 0.074 Uiso 1 1 calc R
C25 C 0.5635(10) 0.5607(8) 0.6838(5) 0.050(4) Uani 1 1 d U
H25A H 0.5622 0.5929 0.7115 0.076 Uiso 1 1 calc R
H25B H 0.5511 0.5112 0.6860 0.076 Uiso 1 1 calc R
H25C H 0.5110 0.5620 0.6619 0.076 Uiso 1 1 calc R
C26 C 0.7026(9) 0.6572(8) 0.6718(4) 0.036(3) Uani 1 1 d U
C27 C 0.6437(12) 0.7063(9) 0.6726(5) 0.061(4) Uani 1 1 d U
H27A H 0.5740 0.6908 0.6738 0.074 Uiso 1 1 calc R
C28 C 0.6899(12) 0.7770(9) 0.6717(5) 0.058(4) Uani 1 1 d U
H28A H 0.6504 0.8087 0.6705 0.070 Uiso 1 1 calc R
C29 C 0.7941(12) 0.8016(9) 0.6724(5) 0.058(4) Uani 1 1 d U
H29A H 0.8248 0.8505 0.6732 0.070 Uiso 1 1 calc R
C30 C 0.8555(10) 0.7533(8) 0.6721(4) 0.041(3) Uani 1 1 d U
C31 C 0.8076(9) 0.6798(8) 0.6695(4) 0.035(3) Uani 1 1 d U
C32 C 0.9656(10) 0.7856(8) 0.6796(4) 0.046(4) Uani 1 1 d U
H32A H 0.9904 0.8369 0.6885 0.056 Uiso 1 1 calc R
C33 C 1.1399(10) 0.7942(8) 0.6945(4) 0.046(4) Uani 1 1 d U
H33A H 1.1473 0.8463 0.6989 0.055 Uiso 1 1 calc R
H33B H 1.1843 0.7807 0.6742 0.055 Uiso 1 1 calc R
C34 C 1.1734(11) 0.7812(9) 0.7380(4) 0.050(4) Uani 1 1 d U
H34A H 1.2401 0.8163 0.7516 0.060 Uiso 1 1 calc R
H34B H 1.1811 0.7321 0.7324 0.060 Uiso 1 1 calc R
C35 C 1.0983(11) 0.7883(9) 0.7701(5) 0.053(4) Uani 1 1 d U
H35A H 1.0832 0.8346 0.7724 0.064 Uiso 1 1 calc R
H35B H 1.0345 0.7487 0.7581 0.064 Uiso 1 1 calc R
C36 C 1.1373(10) 0.7855(9) 0.8156(4) 0.048(4) Uani 1 1 d U
H36A H 1.1887 0.8320 0.8310 0.057 Uiso 1 1 calc R
H36B H 1.1699 0.7467 0.8132 0.057 Uiso 1 1 calc R
C37 C 1.0502(12) 0.7712(10) 0.8418(5) 0.059(4) Uani 1 1 d U
H37A H 0.9980 0.7258 0.8252 0.071 Uiso 1 1 calc R
H37B H 1.0191 0.8108 0.8442 0.071 Uiso 1 1 calc R
C38 C 1.0805(10) 0.7651(9) 0.8881(4) 0.049(4) Uani 1 1 d U
H38A H 1.1178 0.7291 0.8868 0.059 Uiso 1 1 calc R
H38B H 1.1250 0.8124 0.9065 0.059 Uiso 1 1 calc R
C39 C 0.9849(11) 0.7417(9) 0.9074(4) 0.049(4) Uani 1 1 d U
H39A H 0.9408 0.6946 0.8885 0.058 Uiso 1 1 calc R
H39B H 0.9476 0.7776 0.9080 0.058 Uiso 1 1 calc R
C40 C 1.0072(11) 0.7344(9) 0.9544(4) 0.049(4) Uani 1 1 d U
H40B H 1.0512 0.7031 0.9551 0.059 Uiso 1 1 calc R
H40C H 1.0423 0.7826 0.9746 0.059 Uiso 1 1 calc R
C41 C 0.8668(11) 0.7477(8) 0.9890(4) 0.047(4) Uani 1 1 d U
H41A H 0.9056 0.7971 0.9967 0.056 Uiso 1 1 calc R
C42 C 0.7675(10) 0.7318(8) 1.0026(4) 0.041(3) Uani 1 1 d U
C43 C 0.7414(12) 0.7924(10) 1.0268(5) 0.062(4) Uani 1 1 d U
H43B H 0.7888 0.8392 1.0339 0.074 Uiso 1 1 calc R
C44 C 0.6493(13) 0.7848(10) 1.0402(5) 0.066(5) Uani 1 1 d U
H44B H 0.6348 0.8258 1.0569 0.079 Uiso 1 1 calc R
C45 C 0.5768(12) 0.7159(9) 1.0290(5) 0.059(4) Uani 1 1 d U
H45A H 0.5122 0.7110 1.0367 0.071 Uiso 1 1 calc R
C46 C 0.5999(11) 0.6555(8) 1.0067(4) 0.045(4) Uani 1 1 d U
C47 C 0.6993(10) 0.6604(8) 0.9933(4) 0.039(3) Uani 1 1 d U
C48 C 0.4322(10) 0.5732(9) 1.0040(5) 0.052(4) Uani 1 1 d U
H48A H 0.3951 0.5215 0.9944 0.078 Uiso 1 1 calc R
H48B H 0.3975 0.5994 0.9891 0.078 Uiso 1 1 calc R
H48C H 0.4355 0.5913 1.0350 0.078 Uiso 1 1 calc R
C49 C 0.5848(10) 0.2785(8) 0.8552(5) 0.047(4) Uani 1 1 d U
H49A H 0.5333 0.2634 0.8721 0.071 Uiso 1 1 calc R
H49B H 0.6216 0.2427 0.8492 0.071 Uiso 1 1 calc R
H49C H 0.5524 0.2820 0.8280 0.071 Uiso 1 1 calc R
C50 C 0.7074(9) 0.3553(7) 0.9215(4) 0.031(3) Uani 1 1 d U
C51 C 0.6955(10) 0.2953(8) 0.9376(4) 0.044(3) Uani 1 1 d U
H51A H 0.6537 0.2486 0.9215 0.053 Uiso 1 1 calc R
C52 C 0.7505(10) 0.3081(8) 0.9805(4) 0.045(3) Uani 1 1 d U
H52A H 0.7452 0.2691 0.9928 0.054 Uiso 1 1 calc R
C53 C 0.8099(11) 0.3762(9) 1.0032(5) 0.048(4) Uani 1 1 d U
H53A H 0.8446 0.3831 1.0311 0.058 Uiso 1 1 calc R
C54 C 0.8218(9) 0.4372(8) 0.9865(4) 0.036(3) Uani 1 1 d U
C55 C 0.7665(9) 0.4256(7) 0.9433(4) 0.031(3) Uani 1 1 d U
C56 C 0.8903(10) 0.5073(8) 1.0124(4) 0.039(3) Uani 1 1 d U
H56A H 0.9275 0.5061 1.0380 0.047 Uiso 1 1 calc R
C57 C 0.9798(10) 0.6306(8) 1.0416(4) 0.042(3) Uani 1 1 d U
H57A H 1.0214 0.6667 1.0294 0.051 Uiso 1 1 calc R
H57B H 1.0256 0.6107 1.0568 0.051 Uiso 1 1 calc R
C58 C 0.9231(10) 0.6690(8) 1.0746(4) 0.043(3) Uani 1 1 d U
H58A H 0.9733 0.7094 1.0967 0.051 Uiso 1 1 calc R
H58B H 0.8787 0.6899 1.0594 0.051 Uiso 1 1 calc R
C59 C 0.8600(13) 0.6188(9) 1.0967(5) 0.060(4) Uani 1 1 d U
H59A H 0.9002 0.5892 1.1058 0.072 Uiso 1 1 calc R
H59B H 0.8003 0.5854 1.0757 0.072 Uiso 1 1 calc R
C60 C 0.8240(12) 0.6582(9) 1.1363(5) 0.057(4) Uani 1 1 d U
H60A H 0.8835 0.6895 1.1581 0.069 Uiso 1 1 calc R
H60B H 0.7846 0.6218 1.1490 0.069 Uiso 1 1 calc R
C61 C 0.7581(11) 0.7051(9) 1.1253(5) 0.056(4) Uani 1 1 d U
H61A H 0.7033 0.6751 1.1010 0.067 Uiso 1 1 calc R
H61B H 0.8000 0.7452 1.1159 0.067 Uiso 1 1 calc R
C62 C 0.7105(11) 0.7378(9) 1.1644(4) 0.050(4) Uani 1 1 d U
H62A H 0.6630 0.7618 1.1543 0.060 Uiso 1 1 calc R
H62B H 0.6714 0.6978 1.1746 0.060 Uiso 1 1 calc R
C63 C 0.7903(10) 0.7935(8) 1.2027(4) 0.043(3) Uani 1 1 d U
H63A H 0.8453 0.7731 1.2093 0.052 Uiso 1 1 calc R
H63B H 0.8198 0.8382 1.1945 0.052 Uiso 1 1 calc R
C64 C 0.7429(10) 0.8125(8) 1.2434(4) 0.042(3) Uani 1 1 d U
H64A H 0.6860 0.8308 1.2363 0.050 Uiso 1 1 calc R
H64B H 0.7158 0.7680 1.2522 0.050 Uiso 1 1 calc R
C65 C 0.7999(10) 0.9301(7) 1.2956(4) 0.036(3) Uani 1 1 d U
H65A H 0.7412 0.9362 1.2816 0.044 Uiso 1 1 calc R
C66 C 0.8590(9) 0.9911(7) 1.3316(4) 0.035(3) Uani 1 1 d U
C67 C 0.8168(11) 1.0469(8) 1.3489(5) 0.047(4) Uani 1 1 d U
H67A H 0.7506 1.0431 1.3364 0.057 Uiso 1 1 calc R
C68 C 0.8670(11) 1.1058(8) 1.3825(5) 0.056(4) Uani 1 1 d U
H68A H 0.8346 1.1407 1.3935 0.067 Uiso 1 1 calc R
C69 C 0.9680(11) 1.1151(8) 1.4013(5) 0.052(4) Uani 1 1 d U
H69A H 1.0040 1.1565 1.4242 0.062 Uiso 1 1 calc R
C70 C 1.0132(10) 1.0610(7) 1.3849(4) 0.040(3) Uani 1 1 d U
C71 C 0.9599(9) 0.9989(7) 1.3509(4) 0.031(3) Uani 1 1 d U
C72 C 1.1720(13) 1.1300(11) 1.4335(6) 0.082(6) Uani 1 1 d U
H72A H 1.2399 1.1265 1.4409 0.123 Uiso 1 1 calc R
H72B H 1.1394 1.1330 1.4588 0.123 Uiso 1 1 calc R
H72C H 1.1766 1.1733 1.4239 0.123 Uiso 1 1 calc R
C73 C 0.9452(13) 0.0623(10) 0.7660(6) 0.071(5) Uani 1 1 d U
H73A H 0.9687 0.0772 0.7971 0.107 Uiso 1 1 calc R
H73B H 0.9997 0.0526 0.7512 0.107 Uiso 1 1 calc R
H73C H 0.8874 0.0185 0.7582 0.107 Uiso 1 1 calc R
C74 C 0.9133(10) 0.1233(8) 0.7527(4) 0.041(3) Uani 1 1 d U
C75 C 1.1333(12) 0.3969(9) 0.7457(6) 0.069(5) Uani 1 1 d U
H75A H 1.2055 0.4020 0.7488 0.104 Uiso 1 1 calc R
H75B H 1.1162 0.4139 0.7740 0.104 Uiso 1 1 calc R
H75C H 1.1167 0.4257 0.7272 0.104 Uiso 1 1 calc R
C76 C 1.0726(9) 0.3167(7) 0.7255(4) 0.035(3) Uani 1 1 d U
C77 C 0.4900(14) 0.1134(10) 0.7056(7) 0.088(6) Uani 1 1 d U
H77A H 0.5014 0.0659 0.6983 0.133 Uiso 1 1 calc R
H77B H 0.4315 0.1123 0.6860 0.133 Uiso 1 1 calc R
H77C H 0.4777 0.1252 0.7351 0.133 Uiso 1 1 calc R
C78 C 0.5823(10) 0.1702(9) 0.7015(5) 0.048(4) Uani 1 1 d U
C79 C 0.8908(10) 0.3203(8) 0.6170(4) 0.043(3) Uani 1 1 d U
H79A H 0.8550 0.3040 0.5873 0.065 Uiso 1 1 calc R
H79B H 0.9220 0.2841 0.6226 0.065 Uiso 1 1 calc R
H79C H 0.9431 0.3664 0.6216 0.065 Uiso 1 1 calc R
C80 C 0.8166(9) 0.3301(7) 0.6475(4) 0.032(3) Uani 1 1 d U
C81 C 0.4977(11) 0.3081(9) 0.5787(5) 0.054(4) Uani 1 1 d U
H81A H 0.4721 0.2592 0.5816 0.081 Uiso 1 1 calc R
H81B H 0.5347 0.3068 0.5546 0.081 Uiso 1 1 calc R
H81C H 0.4412 0.3270 0.5732 0.081 Uiso 1 1 calc R
C82 C 0.5686(9) 0.3575(8) 0.6202(4) 0.034(3) Uani 1 1 d U
C83 C 0.9229(11) 0.4761(8) 0.5333(4) 0.047(4) Uani 1 1 d U
H83A H 0.9440 0.4327 0.5240 0.071 Uiso 1 1 calc R
H83B H 0.9818 0.5191 0.5402 0.071 Uiso 1 1 calc R
H83C H 0.8741 0.4781 0.5102 0.071 Uiso 1 1 calc R
C84 C 0.8746(9) 0.4738(7) 0.5728(4) 0.031(3) Uani 1 1 d U
C85 C 1.0835(11) 0.5778(9) 0.7539(5) 0.055(4) Uani 1 1 d U
H85A H 1.1490 0.6143 0.7582 0.083 Uiso 1 1 calc R
H85B H 1.0935 0.5309 0.7533 0.083 Uiso 1 1 calc R
H85C H 1.0483 0.5920 0.7775 0.083 Uiso 1 1 calc R
C86 C 1.0199(9) 0.5721(7) 0.7110(4) 0.032(3) Uani 1 1 d U
C87 C 0.7926(10) 0.6002(7) 0.7707(4) 0.040(3) Uani 1 1 d U
H87A H 0.7414 0.6223 0.7808 0.061 Uiso 1 1 calc R
H87B H 0.8163 0.6179 0.7469 0.061 Uiso 1 1 calc R
H87C H 0.8494 0.6132 0.7943 0.061 Uiso 1 1 calc R
C88 C 0.7476(9) 0.5191(7) 0.7557(4) 0.028(3) Uani 1 1 d U
C89 C 0.4062(10) 0.4181(9) 0.7672(4) 0.048(4) Uani 1 1 d U
H89A H 0.3847 0.4158 0.7372 0.072 Uiso 1 1 calc R
H89B H 0.4191 0.4676 0.7853 0.072 Uiso 1 1 calc R
H89C H 0.3531 0.3850 0.7764 0.072 Uiso 1 1 calc R
C90 C 0.5023(9) 0.3961(7) 0.7712(4) 0.032(3) Uani 1 1 d U
C91 C 0.8522(10) 0.3016(7) 0.8287(4) 0.036(3) Uani 1 1 d U
H91A H 0.8144 0.2610 0.8382 0.053 Uiso 1 1 calc R
H91B H 0.8712 0.3460 0.8524 0.053 Uiso 1 1 calc R
H91C H 0.9130 0.2921 0.8195 0.053 Uiso 1 1 calc R
C92 C 0.7862(8) 0.3104(7) 0.7910(4) 0.028(3) Uani 1 1 d U
C93 C 0.6935(12) 0.6881(9) 0.8867(5) 0.060(4) Uani 1 1 d U
H93A H 0.7101 0.7157 0.8659 0.089 Uiso 1 1 calc R
H93B H 0.7428 0.7110 0.9133 0.089 Uiso 1 1 calc R
H93C H 0.6260 0.6872 0.8927 0.089 Uiso 1 1 calc R
C94 C 0.6961(10) 0.6110(8) 0.8683(4) 0.038(3) Uani 1 1 d U
C95 C 1.0627(10) 0.5381(8) 0.8648(4) 0.046(4) Uani 1 1 d U
H95A H 1.0495 0.5037 0.8363 0.069 Uiso 1 1 calc R
H95B H 1.1090 0.5263 0.8845 0.069 Uiso 1 1 calc R
H95C H 1.0930 0.5872 0.8627 0.069 Uiso 1 1 calc R
C96 C 0.9623(9) 0.5339(8) 0.8818(4) 0.035(3) Uani 1 1 d U
C97 C 0.671(2) -0.0229(17) 0.6272(8) 0.165(12) Uani 1 1 d DU
H97A H 0.6105 -0.0649 0.6195 0.248 Uiso 1 1 calc R
H97B H 0.7165 -0.0303 0.6068 0.248 Uiso 1 1 calc R
H97C H 0.6516 0.0206 0.6264 0.248 Uiso 1 1 calc R
C98 C 0.7250(18) -0.0132(14) 0.6733(8) 0.125(9) Uani 1 1 d DU
H98A H 0.7541 -0.0523 0.6761 0.150 Uiso 1 1 calc R
H98B H 0.6861 -0.0013 0.6963 0.150 Uiso 1 1 calc R
C99 C 0.5500(14) 0.5461(12) 0.5645(6) 0.087(6) Uani 1 1 d U
H99A H 0.4933 0.5225 0.5405 0.130 Uiso 1 1 calc R
H99B H 0.5649 0.5987 0.5709 0.130 Uiso 1 1 calc R
H99C H 0.5323 0.5308 0.5898 0.130 Uiso 1 1 calc R
C100 C 0.6420(10) 0.5246(8) 0.5525(4) 0.046(4) Uani 1 1 d U
H10C H 0.6255 0.4713 0.5442 0.056 Uiso 1 1 calc R
H10D H 0.6612 0.5415 0.5274 0.056 Uiso 1 1 calc R
C101 C 0.4336(12) 0.5332(9) 0.8903(5) 0.061(4) Uani 1 1 d U
H10E H 0.3601 0.5192 0.8871 0.091 Uiso 1 1 calc R
H10F H 0.4537 0.5434 0.8639 0.091 Uiso 1 1 calc R
H10G H 0.4632 0.5765 0.9145 0.091 Uiso 1 1 calc R
C102 C 0.4713(10) 0.4712(9) 0.8985(5) 0.051(4) Uani 1 1 d U
H10H H 0.4503 0.4607 0.9249 0.062 Uiso 1 1 calc R
H10I H 0.4399 0.4271 0.8743 0.062 Uiso 1 1 calc R
O41 O 0.664(3) 0.7824(17) 0.7951(10) 0.261(14) Uani 1 1 d U
H41B H 0.6376 0.7384 0.7925 0.391 Uiso 1 1 calc R
C104 C 0.775(2) 0.7962(15) 0.7913(9) 0.126(9) Uani 1 1 d U
H10J H 0.8119 0.7858 0.8153 0.151 Uiso 1 1 calc R
H10K H 0.7821 0.7648 0.7640 0.151 Uiso 1 1 calc R
C103 C 0.816(3) 0.874(2) 0.7927(13) 0.213(17) Uani 1 1 d U
H10L H 0.8877 0.8848 0.7909 0.319 Uiso 1 1 calc R
H10M H 0.8074 0.9043 0.8196 0.319 Uiso 1 1 calc R
H10N H 0.7797 0.8832 0.7684 0.319 Uiso 1 1 calc R
O42 O 0.372(3) -0.165(2) 0.5194(12) 0.148(13) Uani 0.50 1 d PDU
H42A H 0.3552 -0.2084 0.5198 0.222 Uiso 0.50 1 calc PR
C105 C 0.358(4) -0.116(2) 0.5628(14) 0.14(2) Uani 0.50 1 d PDU
H11E H 0.2871 -0.1363 0.5658 0.173 Uiso 0.50 1 calc PR
H10O H 0.4001 -0.1247 0.5860 0.173 Uiso 0.50 1 calc PR
C106 C 0.379(3) -0.031(2) 0.5742(13) 0.094(13) Uani 0.50 1 d PDU
H10P H 0.3830 -0.0118 0.6052 0.141 Uiso 0.50 1 calc PR
H10Q H 0.3236 -0.0204 0.5587 0.141 Uiso 0.50 1 calc PR
H10R H 0.4423 -0.0092 0.5659 0.141 Uiso 0.50 1 calc PR
O43 O 0.6806(9) 0.3126(7) 0.4958(4) 0.078(3) Uani 1 1 d U
H43A H 0.7128 0.3462 0.5175 0.117 Uiso 1 1 calc R
C108 C 0.6137(13) 0.3369(10) 0.4717(5) 0.071(5) Uani 1 1 d U
H10S H 0.6526 0.3773 0.4617 0.085 Uiso 1 1 calc R
H10T H 0.5686 0.3550 0.4901 0.085 Uiso 1 1 calc R
C107 C 0.5515(15) 0.2760(11) 0.4335(6) 0.088(6) Uani 1 1 d U
H10U H 0.5057 0.2936 0.4171 0.132 Uiso 1 1 calc R
H10V H 0.5122 0.2365 0.4434 0.132 Uiso 1 1 calc R
H10W H 0.5962 0.2585 0.4152 0.132 Uiso 1 1 calc R
O44 O 1.5370(11) 0.6358(8) 0.7870(5) 0.104(5) Uani 1 1 d U
H44A H 1.5546 0.6126 0.8030 0.157 Uiso 1 1 calc R
C109 C 1.4005(19) 0.6762(14) 0.7607(9) 0.126(9) Uani 1 1 d U
H10X H 1.3289 0.6717 0.7606 0.189 Uiso 1 1 calc R
H10Y H 1.4112 0.6591 0.7313 0.189 Uiso 1 1 calc R
H10Z H 1.4405 0.7270 0.7730 0.189 Uiso 1 1 calc R
C110 C 1.432(2) 0.6315(16) 0.7872(9) 0.131(9) Uani 1 1 d U
H11C H 1.4223 0.6491 0.8171 0.157 Uiso 1 1 calc R
H11D H 1.3900 0.5805 0.7756 0.157 Uiso 1 1 calc R
O45 O 0.667(3) 0.054(2) 0.7939(12) 0.138(12) Uani 0.50 1 d PU
O46 O 0.435(3) 0.843(2) 0.6957(14) 0.168(15) Uani 0.50 1 d PU
O47 O 0.428(3) 0.102(2) 0.5012(14) 0.166(15) Uani 0.50 1 d PU
O48 O 1.379(4) 0.736(3) 0.9147(19) 0.24(2) Uani 0.50 1 d PU
O49 O 0.871(4) 0.143(3) 0.9106(18) 0.23(2) Uani 0.50 1 d PU
O50 O 1.073(4) 0.896(3) 0.9581(18) 0.22(2) Uani 0.50 1 d PU
O51 O 0.448(8) 0.913(6) 1.055(4) 0.22(4) Uani 0.25 1 d PU
O52 O 0.719(6) 0.112(4) 0.877(3) 0.15(3) Uani 0.25 1 d PU

loop_
_atom_site_aniso_label
_atom_site_aniso_U_11
_atom_site_aniso_U_22
_atom_site_aniso_U_33
_atom_site_aniso_U_23
_atom_site_aniso_U_13
_atom_site_aniso_U_12
Nd1 0.0182(3) 0.0323(4) 0.0311(4) 0.0081(3) 0.0095(3) 0.0135(3)
Nd2 0.0187(3) 0.0372(4) 0.0137(3) 0.0099(3) 0.0058(2) 0.0140(3)
Nd3 0.0207(3) 0.0486(4) 0.0125(3) 0.0083(3) 0.0060(2) 0.0198(3)
Nd4 0.0162(3) 0.0354(4) 0.0160(3) 0.0084(3) 0.0072(2) 0.0141(3)
Ni1 0.0272(8) 0.0394(10) 0.0362(9) 0.0094(8) 0.0101(7) 0.0177(8)
Ni2 0.0279(8) 0.0462(10) 0.0215(8) 0.0126(7) 0.0073(6) 0.0169(8)
Ni3 0.0315(9) 0.0632(12) 0.0207(8) 0.0082(8) 0.0081(7) 0.0226(9)
N1 0.024(5) 0.038(6) 0.036(5) 0.014(4) 0.010(4) 0.008(4)
N2 0.032(5) 0.044(6) 0.030(5) 0.013(5) 0.010(4) 0.016(5)
N3 0.038(5) 0.042(6) 0.032(5) 0.009(4) 0.010(4) 0.014(5)
N4 0.043(6) 0.057(7) 0.037(5) 0.008(5) 0.010(5) 0.022(5)
N5 0.032(5) 0.053(6) 0.028(5) 0.002(5) 0.009(4) 0.016(5)
N6 0.035(5) 0.044(6) 0.031(5) 0.008(5) 0.009(4) 0.014(5)
O1 0.030(4) 0.055(5) 0.052(5) 0.006(4) 0.008(4) 0.024(4)
O2 0.024(4) 0.042(5) 0.035(4) 0.000(4) 0.003(3) 0.018(4)
O3 0.029(4) 0.039(5) 0.032(4) 0.010(4) 0.007(3) 0.014(4)
O4 0.034(4) 0.062(6) 0.040(5) 0.019(4) 0.000(4) 0.022(4)
O5 0.029(4) 0.051(5) 0.035(4) 0.009(4) 0.005(4) 0.019(4)
O6 0.030(4) 0.032(4) 0.026(4) 0.003(3) 0.008(3) 0.013(4)
O7 0.048(5) 0.056(6) 0.034(5) 0.003(4) 0.009(4) 0.021(4)
O8 0.041(5) 0.068(6) 0.046(5) 0.018(4) 0.023(4) 0.032(5)
O9 0.040(5) 0.051(5) 0.035(5) 0.014(4) 0.008(4) 0.021(4)
O10 0.029(4) 0.071(6) 0.026(4) 0.028(4) 0.013(3) 0.030(4)
O11 0.037(4) 0.049(5) 0.048(5) 0.005(4) 0.007(4) 0.022(4)
O12 0.038(5) 0.042(5) 0.070(6) -0.006(5) 0.006(4) 0.015(4)
O13 0.028(4) 0.042(5) 0.035(4) 0.012(4) 0.014(4) 0.010(4)
O14 0.047(5) 0.064(6) 0.060(5) 0.033(5) 0.026(4) 0.026(5)
O15 0.025(4) 0.044(5) 0.039(4) 0.007(4) 0.010(3) 0.021(4)
O16 0.025(4) 0.042(5) 0.037(4) 0.009(4) 0.016(3) 0.013(4)
O17 0.032(4) 0.053(6) 0.067(6) 0.005(5) 0.017(4) 0.019(4)
O18 0.037(5) 0.037(5) 0.051(5) 0.014(4) 0.012(4) 0.015(4)
O19 0.030(4) 0.041(5) 0.042(5) 0.016(4) 0.015(4) 0.018(4)
O20 0.032(4) 0.041(5) 0.027(4) 0.010(4) 0.013(3) 0.017(4)
O21 0.033(4) 0.040(5) 0.031(4) 0.011(4) 0.011(3) 0.017(4)
O22 0.029(4) 0.052(5) 0.031(4) 0.010(4) 0.010(3) 0.023(4)
O23 0.030(4) 0.045(5) 0.026(4) 0.009(4) 0.013(3) 0.018(4)
O24 0.029(4) 0.042(5) 0.020(4) 0.006(4) 0.010(3) 0.011(4)
O25 0.034(4) 0.048(5) 0.027(4) 0.010(4) 0.008(4) 0.012(4)
O26 0.035(4) 0.048(5) 0.036(5) 0.012(4) 0.005(4) 0.020(4)
O27 0.030(4) 0.048(5) 0.031(4) 0.013(4) 0.010(3) 0.014(4)
O28 0.028(4) 0.046(5) 0.018(4) 0.008(4) 0.005(3) 0.015(4)
O29 0.033(4) 0.048(5) 0.027(4) 0.017(4) 0.007(3) 0.018(4)
O30 0.030(4) 0.050(5) 0.031(4) 0.018(4) 0.004(4) 0.010(4)
O31 0.028(4) 0.055(5) 0.029(4) 0.008(4) 0.007(3) 0.021(4)
O32 0.037(4) 0.056(5) 0.026(4) 0.016(4) 0.007(4) 0.018(4)
O33 0.030(4) 0.067(6) 0.027(4) 0.002(4) 0.007(4) 0.018(4)
O34 0.032(4) 0.066(6) 0.023(4) 0.007(4) 0.015(3) 0.021(4)
O35 0.037(4) 0.053(5) 0.036(5) 0.005(4) 0.006(4) 0.025(4)
O36 0.035(4) 0.053(5) 0.024(4) 0.011(4) 0.002(3) 0.022(4)
O37 0.035(5) 0.035(5) 0.067(6) 0.013(4) 0.014(4) 0.008(4)
O38 0.041(5) 0.051(5) 0.026(4) 0.009(4) -0.002(4) 0.020(4)
O39 0.025(4) 0.059(5) 0.032(4) 0.013(4) 0.014(3) 0.018(4)
O40 0.032(4) 0.043(5) 0.027(4) 0.016(4) 0.012(3) 0.015(4)
C1 0.040(6) 0.059(8) 0.057(7) 0.004(6) 0.001(6) 0.025(6)
C2 0.049(7) 0.054(7) 0.041(7) 0.004(6) 0.013(6) 0.025(6)
C3 0.038(6) 0.047(7) 0.057(7) 0.001(6) -0.001(6) 0.021(6)
C4 0.056(7) 0.060(8) 0.052(7) 0.002(6) -0.002(6) 0.022(6)
C5 0.055(7) 0.052(7) 0.054(7) 0.008(6) 0.013(6) 0.027(6)
C6 0.034(6) 0.041(7) 0.032(6) 0.007(5) 0.012(5) 0.016(5)
C7 0.036(6) 0.036(6) 0.035(6) 0.007(5) 0.002(5) 0.020(5)
C8 0.033(6) 0.043(7) 0.043(7) 0.009(5) 0.018(5) 0.019(5)
C9 0.030(6) 0.052(7) 0.040(6) 0.018(5) 0.011(5) 0.020(5)
C10 0.027(6) 0.051(7) 0.037(6) 0.013(5) 0.010(5) 0.015(5)
C11 0.040(6) 0.042(7) 0.043(6) 0.019(5) 0.006(5) 0.017(5)
C12 0.037(6) 0.052(7) 0.046(7) 0.015(6) 0.005(5) 0.016(6)
C13 0.039(6) 0.054(7) 0.043(7) 0.013(6) 0.004(5) 0.017(6)
C14 0.037(6) 0.050(7) 0.039(6) 0.010(5) 0.004(5) 0.019(6)
C15 0.031(6) 0.048(7) 0.039(6) 0.014(5) 0.001(5) 0.015(5)
C16 0.023(5) 0.045(7) 0.032(6) 0.012(5) 0.009(5) 0.016(5)
C17 0.038(6) 0.040(7) 0.032(6) 0.008(5) 0.014(5) 0.018(5)
C18 0.033(6) 0.031(6) 0.023(5) 0.006(5) 0.003(5) 0.015(5)
C19 0.039(6) 0.042(7) 0.037(6) 0.015(5) 0.010(5) 0.017(5)
C20 0.057(7) 0.049(7) 0.040(7) 0.016(6) 0.006(6) 0.018(6)
C21 0.047(7) 0.047(7) 0.039(6) 0.014(5) 0.006(5) 0.023(6)
C22 0.039(6) 0.040(7) 0.030(6) 0.009(5) 0.001(5) 0.019(5)
C23 0.031(5) 0.032(6) 0.015(5) 0.010(5) 0.004(4) 0.012(5)
C24 0.043(6) 0.062(8) 0.045(7) 0.015(6) -0.003(5) 0.022(6)
C25 0.038(6) 0.059(8) 0.059(7) 0.011(6) 0.019(6) 0.023(6)
C26 0.032(6) 0.046(7) 0.034(6) 0.006(5) 0.007(5) 0.019(5)
C27 0.047(7) 0.066(8) 0.072(8) 0.010(7) 0.009(6) 0.028(6)
C28 0.053(7) 0.054(8) 0.074(8) 0.014(6) 0.011(6) 0.032(6)
C29 0.056(7) 0.053(8) 0.071(8) 0.012(6) 0.014(6) 0.029(6)
C30 0.043(6) 0.040(7) 0.046(7) 0.013(5) 0.011(5) 0.021(6)
C31 0.036(6) 0.047(7) 0.030(6) 0.012(5) 0.008(5) 0.022(5)
C32 0.048(7) 0.049(7) 0.045(7) 0.010(6) 0.011(6) 0.020(6)
C33 0.042(6) 0.045(7) 0.045(7) 0.007(6) 0.014(6) 0.008(6)
C34 0.042(6) 0.062(8) 0.045(7) 0.012(6) 0.009(6) 0.013(6)
C35 0.053(7) 0.065(8) 0.044(7) 0.014(6) 0.011(6) 0.021(6)
C36 0.039(6) 0.057(8) 0.043(7) 0.009(6) 0.003(5) 0.013(6)
C37 0.057(7) 0.069(8) 0.052(7) 0.017(6) 0.009(6) 0.018(6)
C38 0.043(7) 0.061(8) 0.041(7) 0.016(6) 0.011(5) 0.009(6)
C39 0.054(7) 0.060(8) 0.036(6) 0.020(6) 0.013(5) 0.016(6)
C40 0.051(7) 0.056(7) 0.035(6) 0.006(6) 0.009(6) 0.013(6)
C41 0.049(7) 0.050(7) 0.037(6) 0.004(6) 0.009(5) 0.017(6)
C42 0.046(6) 0.042(7) 0.035(6) 0.006(5) 0.009(5) 0.020(6)
C43 0.059(7) 0.066(8) 0.059(8) 0.013(6) 0.018(6) 0.018(6)
C44 0.074(8) 0.063(8) 0.062(8) 0.001(6) 0.020(7) 0.033(7)
C45 0.062(7) 0.061(8) 0.058(7) 0.002(6) 0.024(6) 0.034(7)
C46 0.051(7) 0.051(7) 0.037(6) 0.010(6) 0.015(5) 0.019(6)
C47 0.044(6) 0.053(7) 0.029(6) 0.010(5) 0.015(5) 0.027(6)
C48 0.037(6) 0.072(8) 0.055(7) 0.015(6) 0.022(6) 0.028(6)
C49 0.044(7) 0.049(7) 0.045(7) 0.013(6) 0.006(6) 0.010(6)
C50 0.029(6) 0.045(7) 0.026(6) 0.009(5) 0.015(5) 0.017(5)
C51 0.040(6) 0.056(7) 0.042(7) 0.015(6) 0.014(5) 0.022(6)
C52 0.050(7) 0.055(7) 0.042(7) 0.024(6) 0.019(6) 0.022(6)
C53 0.048(7) 0.063(8) 0.038(6) 0.016(6) 0.013(5) 0.020(6)
C54 0.026(5) 0.057(7) 0.028(6) 0.013(5) 0.012(5) 0.015(5)
C55 0.025(5) 0.049(7) 0.029(6) 0.014(5) 0.015(5) 0.022(5)
C56 0.035(6) 0.051(7) 0.034(6) 0.008(5) 0.013(5) 0.017(6)
C57 0.036(6) 0.059(7) 0.026(6) 0.004(5) 0.004(5) 0.012(6)
C58 0.043(6) 0.055(7) 0.031(6) 0.007(5) 0.009(5) 0.019(6)
C59 0.067(8) 0.059(8) 0.054(7) 0.013(6) 0.022(6) 0.018(6)
C60 0.064(7) 0.066(8) 0.047(7) 0.012(6) 0.023(6) 0.026(6)
C61 0.050(7) 0.067(8) 0.044(7) 0.005(6) 0.011(6) 0.015(6)
C62 0.047(7) 0.065(8) 0.040(7) 0.011(6) 0.013(6) 0.021(6)
C63 0.039(6) 0.052(7) 0.043(7) 0.010(6) 0.010(5) 0.021(6)
C64 0.035(6) 0.049(7) 0.043(7) 0.006(5) 0.010(5) 0.022(6)
C65 0.034(6) 0.038(7) 0.040(6) 0.011(5) 0.011(5) 0.015(5)
C66 0.038(6) 0.035(6) 0.038(6) 0.010(5) 0.014(5) 0.018(5)
C67 0.047(7) 0.052(7) 0.051(7) 0.019(6) 0.006(6) 0.024(6)
C68 0.054(7) 0.046(7) 0.070(8) 0.005(6) 0.014(6) 0.028(6)
C69 0.055(7) 0.047(7) 0.058(7) 0.015(6) 0.010(6) 0.024(6)
C70 0.040(6) 0.039(7) 0.043(7) 0.009(5) 0.007(5) 0.019(5)
C71 0.033(6) 0.033(6) 0.033(6) 0.010(5) 0.012(5) 0.018(5)
C72 0.067(8) 0.088(9) 0.085(9) 0.006(7) 0.008(7) 0.032(7)
C73 0.072(8) 0.075(9) 0.081(9) 0.035(7) 0.012(7) 0.033(7)
C74 0.033(6) 0.051(7) 0.042(6) 0.015(6) 0.013(5) 0.014(6)
C75 0.050(7) 0.063(8) 0.088(9) -0.005(7) 0.010(7) 0.029(7)
C76 0.028(6) 0.041(7) 0.038(6) 0.010(5) 0.014(5) 0.011(5)
C77 0.074(9) 0.077(9) 0.115(10) 0.019(7) 0.038(8) 0.022(7)
C78 0.035(6) 0.054(8) 0.056(7) 0.012(6) 0.015(6) 0.016(6)
C79 0.049(6) 0.060(7) 0.040(6) 0.019(6) 0.022(5) 0.037(6)
C80 0.035(6) 0.035(6) 0.026(6) 0.011(5) 0.004(5) 0.010(5)
C81 0.047(7) 0.062(8) 0.047(7) 0.012(6) 0.001(6) 0.014(6)
C82 0.023(5) 0.051(7) 0.030(6) 0.009(5) 0.002(5) 0.018(5)
C83 0.046(7) 0.057(7) 0.039(6) 0.010(6) 0.019(5) 0.016(6)
C84 0.025(6) 0.040(6) 0.030(6) 0.012(5) 0.011(5) 0.011(5)
C85 0.058(7) 0.059(8) 0.045(7) 0.024(6) -0.002(6) 0.007(6)
C86 0.022(5) 0.042(7) 0.030(6) 0.008(5) -0.003(5) 0.012(5)
C87 0.047(7) 0.028(6) 0.044(7) 0.009(5) 0.014(5) 0.007(5)
C88 0.029(6) 0.040(6) 0.022(6) 0.012(5) 0.010(4) 0.016(5)
C89 0.047(7) 0.069(8) 0.036(6) 0.011(6) 0.007(5) 0.032(6)
C90 0.024(5) 0.050(7) 0.025(6) 0.007(5) 0.007(5) 0.019(5)
C91 0.042(6) 0.039(7) 0.029(6) 0.008(5) 0.007(5) 0.017(5)
C92 0.027(5) 0.036(6) 0.026(6) 0.009(5) 0.008(5) 0.016(5)
C93 0.065(8) 0.062(8) 0.056(7) 0.011(6) 0.010(6) 0.031(7)
C94 0.036(6) 0.051(7) 0.029(6) 0.010(5) 0.011(5) 0.016(6)
C95 0.039(6) 0.066(8) 0.031(6) 0.009(6) 0.009(5) 0.016(6)
C96 0.027(6) 0.051(7) 0.029(6) 0.011(5) 0.004(5) 0.016(5)
C97 0.169(14) 0.169(15) 0.160(15) 0.036(9) 0.022(9) 0.066(10)
C98 0.117(11) 0.133(12) 0.129(12) 0.030(9) 0.022(9) 0.050(9)
C99 0.070(8) 0.108(10) 0.083(9) 0.022(8) 0.000(7) 0.036(8)
C100 0.045(7) 0.055(7) 0.035(6) 0.019(6) -0.003(5) 0.008(6)
C101 0.052(7) 0.074(8) 0.062(8) 0.015(6) 0.014(6) 0.030(6)
C102 0.046(7) 0.067(8) 0.044(7) 0.008(6) 0.012(6) 0.026(6)
O41 0.268(16) 0.251(16) 0.264(16) 0.065(10) 0.052(10) 0.082(10)
C104 0.129(12) 0.121(12) 0.129(12) 0.038(9) 0.018(9) 0.041(9)
C103 0.214(19) 0.211(19) 0.208(19) 0.060(11) 0.041(10) 0.052(10)
O42 0.143(15) 0.152(16) 0.151(16) 0.040(10) 0.028(10) 0.049(10)
C105 0.15(2) 0.15(2) 0.15(2) 0.045(11) 0.030(10) 0.052(11)
C106 0.084(15) 0.101(15) 0.090(15) 0.028(10) 0.010(9) 0.015(10)
O43 0.071(6) 0.081(7) 0.076(7) 0.001(5) 0.003(5) 0.036(6)
C108 0.068(8) 0.081(9) 0.060(8) 0.010(7) 0.008(7) 0.029(7)
C107 0.086(9) 0.090(10) 0.077(9) 0.008(7) 0.005(7) 0.025(8)
O44 0.098(8) 0.129(9) 0.100(8) 0.040(7) 0.018(6) 0.048(7)
C109 0.123(12) 0.131(12) 0.137(12) 0.047(9) 0.011(8) 0.055(9)
C110 0.124(12) 0.140(12) 0.145(12) 0.050(9) 0.029(9) 0.053(9)
O45 0.127(14) 0.141(15) 0.139(14) 0.053(10) 0.048(10) 0.011(9)
O46 0.156(17) 0.177(17) 0.167(17) 0.044(10) 0.050(10) 0.041(10)
O47 0.162(17) 0.163(17) 0.165(17) 0.041(10) 0.018(10) 0.044(10)
O48 0.24(3) 0.24(3) 0.24(3) 0.065(12) 0.045(11) 0.080(12)
O49 0.23(2) 0.22(2) 0.23(2) 0.062(11) 0.041(11) 0.060(12)
O50 0.22(2) 0.22(2) 0.22(2) 0.063(11) 0.043(11) 0.064(11)
O51 0.22(4) 0.22(4) 0.22(4) 0.059(15) 0.040(13) 0.065(16)
O52 0.15(3) 0.15(3) 0.15(3) 0.041(12) 0.027(11) 0.040(12)

loop_
_atom_type_symbol
_atom_type_description
_atom_type_scat_dispersion_real
_atom_type_scat_dispersion_imag
_atom_type_scat_source
C C 0.0033 0.0016 'International Tables Vol C Tables 4.2.6.8 and 6.1.1.4'
H H 0.0000 0.0000 'International Tables Vol C Tables 4.2.6.8 and 6.1.1.4'
N N 0.0061 0.0033 'International Tables Vol C Tables 4.2.6.8 and 6.1.1.4'
O O 0.0106 0.0060 'International Tables Vol C Tables 4.2.6.8 and 6.1.1.4'
Ni Ni 0.3393 1.1124 'International Tables Vol C Tables 4.2.6.8 and 6.1.1.4'
Nd Nd -0.1943 3.0179 'International Tables Vol C Tables 4.2.6.8 and 6.1.1.4'

loop_
_geom_angle_atom_site_label_1
_geom_angle_atom_site_label_2
_geom_angle_atom_site_label_3
_geom_angle
_geom_angle_site_symmetry_1
_geom_angle_site_symmetry_3
O17 Nd1 O2 135.3(3) . .
O17 Nd1 O19 80.4(3) . .
O2 Nd1 O19 96.3(3) . .
O17 Nd1 O16 143.3(3) . .
O2 Nd1 O16 73.6(3) . .
O19 Nd1 O16 73.0(3) . .
O17 Nd1 O13 130.5(3) . .
O2 Nd1 O13 72.2(3) . .
O19 Nd1 O13 145.8(3) . .
O16 Nd1 O13 72.9(3) . .
O17 Nd1 O21 75.8(3) . .
O2 Nd1 O21 144.7(3) . .
O19 Nd1 O21 69.3(3) . .
O16 Nd1 O21 71.4(3) . .
O13 Nd1 O21 101.2(3) . .
O17 Nd1 O37 79.5(3) . .
O2 Nd1 O37 71.7(3) . .
O19 Nd1 O37 134.9(3) . .
O16 Nd1 O37 137.1(3) . .
O13 Nd1 O37 73.2(3) . .
O21 Nd1 O37 141.1(3) . .
O17 Nd1 O14 80.7(3) . .
O2 Nd1 O14 119.0(3) . .
O19 Nd1 O14 143.4(3) . .
O16 Nd1 O14 106.2(3) . .
O13 Nd1 O14 51.7(3) . .
O21 Nd1 O14 75.7(3) . .
O37 Nd1 O14 70.9(3) . .
O17 Nd1 O1 75.0(3) . .
O2 Nd1 O1 63.0(3) . .
O19 Nd1 O1 67.5(3) . .
O16 Nd1 O1 115.5(3) . .
O13 Nd1 O1 127.8(3) . .
O21 Nd1 O1 130.8(3) . .
O37 Nd1 O1 68.5(3) . .
O14 Nd1 O1 135.6(3) . .
O17 Nd1 C74 104.6(4) . .
O2 Nd1 C74 93.4(3) . .
O19 Nd1 C74 160.0(3) . .
O16 Nd1 C74 93.2(3) . .
O13 Nd1 C74 26.1(3) . .
O21 Nd1 C74 92.8(3) . .
O37 Nd1 C74 64.9(4) . .
O14 Nd1 C74 26.6(3) . .
O1 Nd1 C74 132.5(3) . .
O17 Nd1 Ni1 150.3(2) . .
O2 Nd1 Ni1 35.42(19) . .
O19 Nd1 Ni1 122.94(19) . .
O16 Nd1 Ni1 66.19(18) . .
O13 Nd1 Ni1 37.02(18) . .
O21 Nd1 Ni1 127.08(19) . .
O37 Nd1 Ni1 70.9(2) . .
O14 Nd1 Ni1 87.0(2) . .
O1 Nd1 Ni1 96.13(17) . .
C74 Nd1 Ni1 60.4(3) . .
O17 Nd1 Nd4 66.7(2) . .
O2 Nd1 Nd4 128.8(2) . .
O19 Nd1 Nd4 34.42(19) . .
O16 Nd1 Nd4 77.14(18) . .
O13 Nd1 Nd4 135.32(19) . .
O21 Nd1 Nd4 36.89(19) . .
O37 Nd1 Nd4 145.4(2) . .
O14 Nd1 Nd4 109.0(2) . .
O1 Nd1 Nd4 94.83(18) . .
C74 Nd1 Nd4 129.5(3) . .
Ni1 Nd1 Nd4 142.95(3) . .
O26 Nd2 O6 137.3(3) . .
O26 Nd2 O20 77.1(3) . .
O6 Nd2 O20 143.6(3) . .
O26 Nd2 O24 78.8(3) . .
O6 Nd2 O24 100.8(3) . .
O20 Nd2 O24 70.4(3) . .
O26 Nd2 O28 130.2(3) . .
O6 Nd2 O28 73.8(3) . .
O20 Nd2 O28 92.1(3) . .
O24 Nd2 O28 143.0(3) . .
O26 Nd2 O29 141.3(3) . .
O6 Nd2 O29 73.1(3) . .
O20 Nd2 O29 70.7(3) . .
O24 Nd2 O29 70.7(3) . .
O28 Nd2 O29 72.8(3) . .
O26 Nd2 O38 81.9(3) . .
O6 Nd2 O38 70.6(3) . .
O20 Nd2 O38 138.9(3) . .
O24 Nd2 O38 138.7(3) . .
O28 Nd2 O38 75.2(3) . .
O29 Nd2 O38 136.8(3) . .
O26 Nd2 O5 76.6(3) . .
O6 Nd2 O5 63.5(3) . .
O20 Nd2 O5 136.8(3) . .
O24 Nd2 O5 71.2(3) . .
O28 Nd2 O5 131.0(3) . .
O29 Nd2 O5 113.7(3) . .
O38 Nd2 O5 69.0(3) . .
O26 Nd2 O27 78.3(3) . .
O6 Nd2 O27 118.1(3) . .
O20 Nd2 O27 73.0(3) . .
O24 Nd2 O27 140.2(3) . .
O28 Nd2 O27 52.2(3) . .
O29 Nd2 O27 111.0(3) . .
O38 Nd2 O27 68.4(3) . .
O5 Nd2 O27 132.8(3) . .
O26 Nd2 C84 103.4(3) . .
O6 Nd2 C84 94.6(3) . .
O20 Nd2 C84 85.1(3) . .
O24 Nd2 C84 154.5(3) . .
O28 Nd2 C84 26.8(3) . .
O29 Nd2 C84 94.9(3) . .
O38 Nd2 C84 65.8(3) . .
O5 Nd2 C84 134.3(3) . .
O27 Nd2 C84 25.9(3) . .
O26 Nd2 Ni2 152.7(2) . .
O6 Nd2 Ni2 35.49(18) . .
O20 Nd2 Ni2 120.97(19) . .
O24 Nd2 Ni2 124.92(19) . .
O28 Nd2 Ni2 38.5(2) . .
O29 Nd2 Ni2 65.6(2) . .
O38 Nd2 Ni2 71.2(2) . .
O5 Nd2 Ni2 97.2(2) . .
O27 Nd2 Ni2 87.49(19) . .
C84 Nd2 Ni2 61.9(3) . .
O32 Nd3 O33 147.1(3) . .
O32 Nd3 O36 127.8(3) . .
O33 Nd3 O36 75.3(3) . .
O32 Nd3 O10 133.1(3) . .
O33 Nd3 O10 73.0(3) . .
O36 Nd3 O10 69.9(3) . .
O32 Nd3 O23 80.1(3) . .
O33 Nd3 O23 75.8(3) . .
O36 Nd3 O23 91.5(3) . .
O10 Nd3 O23 146.8(3) . .
O32 Nd3 O22 74.7(3) . .
O33 Nd3 O22 75.1(3) . .
O36 Nd3 O22 146.3(3) . .
O10 Nd3 O22 115.6(3) . .
O23 Nd3 O22 65.8(3) . .
O32 Nd3 O9 78.5(3) . .
O33 Nd3 O9 103.0(3) . .
O36 Nd3 O9 133.0(3) . .
O10 Nd3 O9 65.1(3) . .
O23 Nd3 O9 134.4(3) . .
O22 Nd3 O9 69.9(3) . .
O32 Nd3 O39 77.1(3) . .
O33 Nd3 O39 135.6(3) . .
O36 Nd3 O39 74.3(3) . .
O10 Nd3 O39 66.6(2) . .
O23 Nd3 O39 136.0(3) . .
O22 Nd3 O39 139.4(3) . .
O9 Nd3 O39 76.3(3) . .
O32 Nd3 O35 77.4(3) . .
O33 Nd3 O35 113.6(3) . .
O36 Nd3 O35 52.0(3) . .
O10 Nd3 O35 113.7(3) . .
O23 Nd3 O35 69.3(3) . .
O22 Nd3 O35 130.2(3) . .
O9 Nd3 O35 141.5(3) . .
O39 Nd3 O35 69.3(3) . .
O32 Nd3 C94 101.4(3) . .
O33 Nd3 C94 97.0(4) . .
O36 Nd3 C94 26.8(3) . .
O10 Nd3 C94 90.9(3) . .
O23 Nd3 C94 81.8(3) . .
O22 Nd3 C94 147.6(3) . .
O9 Nd3 C94 141.9(3) . .
O39 Nd3 C94 66.8(3) . .
O35 Nd3 C94 25.5(3) . .
O32 Nd3 Ni3 146.8(2) . .
O33 Nd3 Ni3 66.1(2) . .
O36 Nd3 Ni3 37.43(19) . .
O10 Nd3 Ni3 32.9(2) . .
O23 Nd3 Ni3 121.1(2) . .
O22 Nd3 Ni3 135.51(18) . .
O9 Nd3 Ni3 97.9(2) . .
O39 Nd3 Ni3 70.03(19) . .
O35 Nd3 Ni3 86.5(2) . .
C94 Nd3 Ni3 61.4(3) . .
O18 Nd4 O31 78.5(3) . .
O18 Nd4 O25 76.7(3) . .
O31 Nd4 O25 74.7(3) . .
O18 Nd4 O40 133.7(3) . .
O31 Nd4 O40 137.6(3) . .
O25 Nd4 O40 131.1(3) . .
O18 Nd4 O24 152.4(3) . .
O31 Nd4 O24 79.3(3) . .
O25 Nd4 O24 81.8(3) . .
O40 Nd4 O24 73.8(3) . .
O18 Nd4 O19 81.1(3) . .
O31 Nd4 O19 149.7(3) . .
O25 Nd4 O19 78.9(3) . .
O40 Nd4 O19 72.1(3) . .
O24 Nd4 O19 111.5(3) . .
O18 Nd4 O22 83.0(3) . .
O31 Nd4 O22 84.9(3) . .
O25 Nd4 O22 153.6(3) . .
O40 Nd4 O22 75.3(2) . .
O24 Nd4 O22 111.2(3) . .
O19 Nd4 O22 114.7(3) . .
O18 Nd4 O21 69.9(3) . .
O31 Nd4 O21 126.8(3) . .
O25 Nd4 O21 133.2(3) . .
O40 Nd4 O21 64.7(3) . .
O24 Nd4 O21 137.5(3) . .
O19 Nd4 O21 64.7(3) . .
O22 Nd4 O21 50.4(2) . .
O18 Nd4 O23 133.4(3) . .
O31 Nd4 O23 69.2(3) . .
O25 Nd4 O23 123.0(3) . .
O40 Nd4 O23 68.4(2) . .
O24 Nd4 O23 49.7(2) . .
O19 Nd4 O23 139.8(3) . .
O22 Nd4 O23 62.0(3) . .
O21 Nd4 O23 103.7(3) . .
O18 Nd4 O20 120.8(3) . .
O31 Nd4 O20 128.0(3) . .
O25 Nd4 O20 65.8(3) . .
O40 Nd4 O20 65.5(2) . .
O24 Nd4 O20 63.2(2) . .
O19 Nd4 O20 48.9(3) . .
O22 Nd4 O20 140.4(2) . .
O21 Nd4 O20 105.0(2) . .
O23 Nd4 O20 105.6(3) . .
O18 Nd4 C92 77.5(3) . .
O31 Nd4 C92 108.1(3) . .
O25 Nd4 C92 152.8(3) . .
O40 Nd4 C92 65.2(3) . .
O24 Nd4 C92 125.4(3) . .
O19 Nd4 C92 89.0(3) . .
O22 Nd4 C92 25.7(3) . .
O21 Nd4 C92 24.9(3) . .
O23 Nd4 C92 81.6(3) . .
O20 Nd4 C92 122.6(3) . .
O18 Nd4 C88 151.6(3) . .
O31 Nd4 C88 74.5(3) . .
O25 Nd4 C88 104.4(3) . .
O40 Nd4 C88 67.0(3) . .
O24 Nd4 C88 25.6(3) . .
O19 Nd4 C88 127.3(3) . .
O22 Nd4 C88 85.7(3) . .
O21 Nd4 C88 120.6(3) . .
O23 Nd4 C88 24.3(3) . .
O20 Nd4 C88 83.8(3) . .
C92 Nd4 C88 102.3(3) . .
O11 Ni1 O15 168.6(3) 2_767 .
O11 Ni1 N6 87.9(4) 2_767 2_767
O15 Ni1 N6 96.6(4) . 2_767
O11 Ni1 N1 96.1(4) 2_767 .
O15 Ni1 N1 94.3(4) . .
N6 Ni1 N1 91.0(4) 2_767 .
O11 Ni1 O2 85.4(3) 2_767 .
O15 Ni1 O2 90.4(3) . .
N6 Ni1 O2 173.0(4) 2_767 .
N1 Ni1 O2 87.7(3) . .
O11 Ni1 O13 85.9(3) 2_767 .
O15 Ni1 O13 83.1(3) . .
N6 Ni1 O13 97.8(4) 2_767 .
N1 Ni1 O13 171.1(4) . .
O2 Ni1 O13 83.8(3) . .
O11 Ni1 Nd1 87.7(2) 2_767 .
O15 Ni1 Nd1 82.2(2) . .
N6 Ni1 Nd1 141.3(3) 2_767 .
N1 Ni1 Nd1 127.8(3) . .
O2 Ni1 Nd1 40.6(2) . .
O13 Ni1 Nd1 43.5(2) . .
O3 Ni2 O30 171.6(4) . .
O3 Ni2 N2 90.4(4) . .
O30 Ni2 N2 93.1(4) . .
O3 Ni2 N3 96.2(4) . .
O30 Ni2 N3 91.1(4) . .
N2 Ni2 N3 94.9(4) . .
O3 Ni2 O6 87.2(3) . .
O30 Ni2 O6 89.2(3) . .
N2 Ni2 O6 177.6(4) . .
N3 Ni2 O6 85.8(4) . .
O3 Ni2 O28 86.1(3) . .
O30 Ni2 O28 86.0(3) . .
N2 Ni2 O28 95.9(4) . .
N3 Ni2 O28 169.0(3) . .
O6 Ni2 O28 83.5(3) . .
O3 Ni2 Nd2 88.9(2) . .
O30 Ni2 Nd2 83.5(2) . .
N2 Ni2 Nd2 138.9(3) . .
N3 Ni2 Nd2 126.1(3) . .
O6 Ni2 Nd2 40.7(2) . .
O28 Ni2 Nd2 43.07(19) . .
O10 Ni3 O7 87.3(4) . .
O10 Ni3 N4 172.5(4) . .
O7 Ni3 N4 91.4(4) . .
O10 Ni3 N5 89.4(4) . .
O7 Ni3 N5 95.4(4) . .
N4 Ni3 N5 98.1(5) . .
O10 Ni3 O34 87.9(3) . .
O7 Ni3 O34 171.2(3) . .
N4 Ni3 O34 92.4(4) . .
N5 Ni3 O34 92.0(4) . .
O10 Ni3 O36 80.7(3) . .
O7 Ni3 O36 85.8(3) . .
N4 Ni3 O36 91.8(4) . .
N5 Ni3 O36 170.0(4) . .
O34 Ni3 O36 86.1(3) . .
O10 Ni3 Nd3 40.0(2) . .
O7 Ni3 Nd3 90.9(3) . .
N4 Ni3 Nd3 132.6(3) . .
N5 Ni3 Nd3 128.7(3) . .
O34 Ni3 Nd3 80.7(2) . .
O36 Ni3 Nd3 41.3(2) . .
C8 N1 C9 115.7(10) . .
C8 N1 Ni1 121.1(8) . .
C9 N1 Ni1 123.2(8) . .
C17 N2 C16 117.0(10) . .
C17 N2 Ni2 123.9(8) . .
C16 N2 Ni2 119.1(7) . .
C32 N3 C33 116.5(12) . .
C32 N3 Ni2 120.2(10) . .
C33 N3 Ni2 123.2(8) . .
C41 N4 C40 115.7(13) . .
C41 N4 Ni3 124.8(10) . .
C40 N4 Ni3 119.4(9) . .
C56 N5 C57 114.5(12) . .
C56 N5 Ni3 123.8(9) . .
C57 N5 Ni3 121.6(9) . .
C65 N6 C64 119.1(11) . .
C65 N6 Ni1 119.4(9) . 2_767
C64 N6 Ni1 120.4(8) . 2_767
C2 O1 C1 115.2(10) . .
C2 O1 Nd1 117.7(8) . .
C1 O1 Nd1 127.1(7) . .
C7 O2 Ni1 118.4(7) . .
C7 O2 Nd1 126.6(7) . .
Ni1 O2 Nd1 104.0(3) . .
C23 O3 Ni2 127.1(7) . .
C22 O4 C24 117.7(10) . .
C26 O5 C25 119.0(10) . .
C26 O5 Nd2 115.8(7) . .
C25 O5 Nd2 125.2(8) . .
C31 O6 Ni2 119.2(8) . .
C31 O6 Nd2 123.6(7) . .
Ni2 O6 Nd2 103.8(3) . .
C47 O7 Ni3 125.9(9) . .
C46 O8 C48 117.3(10) . .
C50 O9 C49 117.5(10) . .
C50 O9 Nd3 117.0(7) . .
C49 O9 Nd3 125.3(7) . .
C55 O10 Ni3 131.3(8) . .
C55 O10 Nd3 121.5(8) . .
Ni3 O10 Nd3 107.0(3) . .
C71 O11 Ni1 123.1(8) . 2_767
C70 O12 C72 117.5(11) . .
C74 O13 Ni1 144.4(9) . .
C74 O13 Nd1 95.3(7) . .
Ni1 O13 Nd1 99.5(3) . .
C74 O14 Nd1 89.5(8) . .
C76 O15 Ni1 129.5(8) . .
C76 O16 Nd1 135.6(8) . .
C78 O17 Nd1 137.8(9) . .
C78 O18 Nd4 142.2(9) . .
C80 O19 Nd1 138.2(7) . .
C80 O19 Nd4 100.0(7) . .
Nd1 O19 Nd4 113.2(3) . .
C80 O20 Nd2 159.8(8) . .
C80 O20 Nd4 91.5(7) . .
Nd2 O20 Nd4 108.7(3) . .
C92 O21 Nd1 158.2(8) . .
C92 O21 Nd4 92.8(7) . .
Nd1 O21 Nd4 109.0(3) . .
C92 O22 Nd3 144.3(7) . .
C92 O22 Nd4 95.2(7) . .
Nd3 O22 Nd4 112.5(3) . .
C88 O23 Nd3 152.3(8) . .
C88 O23 Nd4 94.4(7) . .
Nd3 O23 Nd4 112.3(3) . .
C88 O24 Nd2 138.7(8) . .
C88 O24 Nd4 98.7(7) . .
Nd2 O24 Nd4 114.4(3) . .
C82 O25 Nd4 140.5(9) . .
C82 O26 Nd2 133.0(7) . .
C84 O27 Nd2 88.8(7) . .
C84 O28 Ni2 141.0(8) . .
C84 O28 Nd2 96.3(6) . .
Ni2 O28 Nd2 98.4(3) . .
C86 O29 Nd2 134.2(8) . .
C86 O30 Ni2 129.0(8) . .
C90 O31 Nd4 137.6(7) . .
C90 O32 Nd3 131.3(8) . .
C96 O33 Nd3 136.6(7) . .
C96 O34 Ni3 128.8(8) . .
C94 O35 Nd3 89.5(8) . .
C94 O36 Ni3 141.7(7) . .
C94 O36 Nd3 98.5(8) . .
Ni3 O36 Nd3 101.3(3) . .
C98 O37 Nd1 131.2(10) . .
C100 O38 Nd2 128.6(8) . .
C102 O39 Nd3 133.5(7) . .
Nd4 O40 H40D 109.7 . .
Nd4 O40 H40A 109.7 . .
H40D O40 H40A 110.3 . .
O1 C1 H1A 109.5 . .
O1 C1 H1B 109.5 . .
H1A C1 H1B 109.5 . .
O1 C1 H1C 109.5 . .
H1A C1 H1C 109.5 . .
H1B C1 H1C 109.5 . .
C3 C2 O1 125.9(13) . .
C3 C2 C7 120.4(12) . .
O1 C2 C7 113.7(11) . .
C2 C3 C4 121.5(13) . .
C2 C3 H3A 119.3 . .
C4 C3 H3A 119.3 . .
C5 C4 C3 119.1(14) . .
C5 C4 H4A 120.5 . .
C3 C4 H4A 120.5 . .
C4 C5 C6 121.1(13) . .
C4 C5 H5A 119.5 . .
C6 C5 H5A 119.5 . .
C7 C6 C5 119.6(12) . .
C7 C6 C8 122.4(11) . .
C5 C6 C8 117.6(11) . .
O2 C7 C6 125.3(11) . .
O2 C7 C2 116.3(10) . .
C6 C7 C2 118.2(11) . .
N1 C8 C6 127.9(11) . .
N1 C8 H8A 116.0 . .
C6 C8 H8A 116.0 . .
N1 C9 C10 111.3(10) . .
N1 C9 H9A 109.4 . .
C10 C9 H9A 109.4 . .
N1 C9 H9B 109.4 . .
C10 C9 H9B 109.4 . .
H9A C9 H9B 108.0 . .
C9 C10 C11 113.2(11) . .
C9 C10 H10A 108.9 . .
C11 C10 H10A 108.9 . .
C9 C10 H10B 108.9 . .
C11 C10 H10B 108.9 . .
H10A C10 H10B 107.7 . .
C12 C11 C10 113.8(11) . .
C12 C11 H11A 108.8 . .
C10 C11 H11A 108.8 . .
C12 C11 H11B 108.8 . .
C10 C11 H11B 108.8 . .
H11A C11 H11B 107.7 . .
C11 C12 C13 114.1(11) . .
C11 C12 H12A 108.7 . .
C13 C12 H12A 108.7 . .
C11 C12 H12B 108.7 . .
C13 C12 H12B 108.7 . .
H12A C12 H12B 107.6 . .
C14 C13 C12 116.9(11) . .
C14 C13 H13A 108.1 . .
C12 C13 H13A 108.1 . .
C14 C13 H13B 108.1 . .
C12 C13 H13B 108.1 . .
H13A C13 H13B 107.3 . .
C13 C14 C15 112.4(11) . .
C13 C14 H14A 109.1 . .
C15 C14 H14A 109.1 . .
C13 C14 H14B 109.1 . .
C15 C14 H14B 109.1 . .
H14A C14 H14B 107.9 . .
C16 C15 C14 114.0(11) . .
C16 C15 H15A 108.8 . .
C14 C15 H15A 108.8 . .
C16 C15 H15B 108.8 . .
C14 C15 H15B 108.8 . .
H15A C15 H15B 107.6 . .
N2 C16 C15 108.0(10) . .
N2 C16 H16A 110.1 . .
C15 C16 H16A 110.1 . .
N2 C16 H16B 110.1 . .
C15 C16 H16B 110.1 . .
H16A C16 H16B 108.4 . .
N2 C17 C18 127.7(11) . .
N2 C17 H17A 116.2 . .
C18 C17 H17A 116.2 . .
C19 C18 C23 119.3(10) . .
C19 C18 C17 116.3(11) . .
C23 C18 C17 124.3(11) . .
C20 C19 C18 121.1(12) . .
C20 C19 H19A 119.4 . .
C18 C19 H19A 119.4 . .
C21 C20 C19 119.2(13) . .
C21 C20 H20A 120.4 . .
C19 C20 H20A 120.4 . .
C22 C21 C20 122.0(13) . .
C22 C21 H21A 119.0 . .
C20 C21 H21A 119.0 . .
C21 C22 O4 125.8(11) . .
C21 C22 C23 120.6(12) . .
O4 C22 C23 113.6(11) . .
O3 C23 C18 123.8(10) . .
O3 C23 C22 118.5(10) . .
C18 C23 C22 117.7(10) . .
O4 C24 H24A 109.5 . .
O4 C24 H24B 109.5 . .
H24A C24 H24B 109.5 . .
O4 C24 H24C 109.5 . .
H24A C24 H24C 109.5 . .
H24B C24 H24C 109.5 . .
O5 C25 H25A 109.5 . .
O5 C25 H25B 109.5 . .
H25A C25 H25B 109.5 . .
O5 C25 H25C 109.5 . .
H25A C25 H25C 109.5 . .
H25B C25 H25C 109.5 . .
O5 C26 C31 114.9(11) . .
O5 C26 C27 124.4(12) . .
C31 C26 C27 120.7(14) . .
C28 C27 C26 119.5(14) . .
C28 C27 H27A 120.3 . .
C26 C27 H27A 120.3 . .
C27 C28 C29 120.6(14) . .
C27 C28 H28A 119.7 . .
C29 C28 H28A 119.7 . .
C28 C29 C30 120.8(15) . .
C28 C29 H29A 119.6 . .
C30 C29 H29A 119.6 . .
C31 C30 C29 118.7(13) . .
C31 C30 C32 123.5(12) . .
C29 C30 C32 117.4(13) . .
O6 C31 C30 123.5(11) . .
O6 C31 C26 117.0(12) . .
C30 C31 C26 119.3(11) . .
N3 C32 C30 126.5(14) . .
N3 C32 H32A 116.8 . .
C30 C32 H32A 116.8 . .
N3 C33 C34 111.6(11) . .
N3 C33 H33A 109.3 . .
C34 C33 H33A 109.3 . .
N3 C33 H33B 109.3 . .
C34 C33 H33B 109.3 . .
H33A C33 H33B 108.0 . .
C33 C34 C35 113.9(12) . .
C33 C34 H34A 108.8 . .
C35 C34 H34A 108.8 . .
C33 C34 H34B 108.8 . .
C35 C34 H34B 108.8 . .
H34A C34 H34B 107.7 . .
C36 C35 C34 114.4(12) . .
C36 C35 H35A 108.7 . .
C34 C35 H35A 108.7 . .
C36 C35 H35B 108.7 . .
C34 C35 H35B 108.7 . .
H35A C35 H35B 107.6 . .
C35 C36 C37 111.6(11) . .
C35 C36 H36A 109.3 . .
C37 C36 H36A 109.3 . .
C35 C36 H36B 109.3 . .
C37 C36 H36B 109.3 . .
H36A C36 H36B 108.0 . .
C36 C37 C38 116.1(12) . .
C36 C37 H37A 108.3 . .
C38 C37 H37A 108.3 . .
C36 C37 H37B 108.3 . .
C38 C37 H37B 108.3 . .
H37A C37 H37B 107.4 . .
C39 C38 C37 109.7(11) . .
C39 C38 H38A 109.7 . .
C37 C38 H38A 109.7 . .
C39 C38 H38B 109.7 . .
C37 C38 H38B 109.7 . .
H38A C38 H38B 108.2 . .
C38 C39 C40 113.7(12) . .
C38 C39 H39A 108.8 . .
C40 C39 H39A 108.8 . .
C38 C39 H39B 108.8 . .
C40 C39 H39B 108.8 . .
H39A C39 H39B 107.7 . .
N4 C40 C39 108.8(11) . .
N4 C40 H40B 109.9 . .
C39 C40 H40B 109.9 . .
N4 C40 H40C 109.9 . .
C39 C40 H40C 109.9 . .
H40B C40 H40C 108.3 . .
N4 C41 C42 127.5(14) . .
N4 C41 H41A 116.2 . .
C42 C41 H41A 116.2 . .
C47 C42 C43 120.0(13) . .
C47 C42 C41 123.4(12) . .
C43 C42 C41 116.6(14) . .
C44 C43 C42 122.0(16) . .
C44 C43 H43B 119.0 . .
C42 C43 H43B 119.0 . .
C43 C44 C45 119.8(15) . .
C43 C44 H44B 120.1 . .
C45 C44 H44B 120.1 . .
C46 C45 C44 120.2(15) . .
C46 C45 H45A 119.9 . .
C44 C45 H45A 119.9 . .
C45 C46 O8 125.4(13) . .
C45 C46 C47 122.0(15) . .
O8 C46 C47 112.6(12) . .
O7 C47 C42 126.3(12) . .
O7 C47 C46 117.7(13) . .
C42 C47 C46 115.8(12) . .
O8 C48 H48A 109.5 . .
O8 C48 H48B 109.5 . .
H48A C48 H48B 109.5 . .
O8 C48 H48C 109.5 . .
H48A C48 H48C 109.5 . .
H48B C48 H48C 109.5 . .
O9 C49 H49A 109.5 . .
O9 C49 H49B 109.5 . .
H49A C49 H49B 109.5 . .
O9 C49 H49C 109.5 . .
H49A C49 H49C 109.5 . .
H49B C49 H49C 109.5 . .
C55 C50 C51 125.1(12) . .
C55 C50 O9 113.5(11) . .
C51 C50 O9 121.4(12) . .
C50 C51 C52 116.6(14) . .
C50 C51 H51A 121.7 . .
C52 C51 H51A 121.7 . .
C53 C52 C51 120.4(14) . .
C53 C52 H52A 119.8 . .
C51 C52 H52A 119.8 . .
C52 C53 C54 122.7(14) . .
C52 C53 H53A 118.6 . .
C54 C53 H53A 118.6 . .
C53 C54 C56 118.8(12) . .
C53 C54 C55 117.8(13) . .
C56 C54 C55 123.4(13) . .
O10 C55 C50 121.6(11) . .
O10 C55 C54 121.0(12) . .
C50 C55 C54 117.4(12) . .
N5 C56 C54 130.6(13) . .
N5 C56 H56A 114.7 . .
C54 C56 H56A 114.7 . .
N5 C57 C58 112.1(10) . .
N5 C57 H57A 109.2 . .
C58 C57 H57A 109.2 . .
N5 C57 H57B 109.2 . .
C58 C57 H57B 109.2 . .
H57A C57 H57B 107.9 . .
C59 C58 C57 113.5(12) . .
C59 C58 H58A 108.9 . .
C57 C58 H58A 108.9 . .
C59 C58 H58B 108.9 . .
C57 C58 H58B 108.9 . .
H58A C58 H58B 107.7 . .
C58 C59 C60 114.2(13) . .
C58 C59 H59A 108.7 . .
C60 C59 H59A 108.7 . .
C58 C59 H59B 108.7 . .
C60 C59 H59B 108.7 . .
H59A C59 H59B 107.6 . .
C59 C60 C61 112.9(13) . .
C59 C60 H60A 109.0 . .
C61 C60 H60A 109.0 . .
C59 C60 H60B 109.0 . .
C61 C60 H60B 109.0 . .
H60A C60 H60B 107.8 . .
C60 C61 C62 112.9(12) . .
C60 C61 H61A 109.0 . .
C62 C61 H61A 109.0 . .
C60 C61 H61B 109.0 . .
C62 C61 H61B 109.0 . .
H61A C61 H61B 107.8 . .
C63 C62 C61 113.5(11) . .
C63 C62 H62A 108.9 . .
C61 C62 H62A 108.9 . .
C63 C62 H62B 108.9 . .
C61 C62 H62B 108.9 . .
H62A C62 H62B 107.7 . .
C64 C63 C62 111.5(11) . .
C64 C63 H63A 109.3 . .
C62 C63 H63A 109.3 . .
C64 C63 H63B 109.3 . .
C62 C63 H63B 109.3 . .
H63A C63 H63B 108.0 . .
N6 C64 C63 112.4(11) . .
N6 C64 H64A 109.1 . .
C63 C64 H64A 109.1 . .
N6 C64 H64B 109.1 . .
C63 C64 H64B 109.1 . .
H64A C64 H64B 107.9 . .
N6 C65 C66 129.1(12) . .
N6 C65 H65A 115.5 . .
C66 C65 H65A 115.5 . .
C67 C66 C71 117.1(12) . .
C67 C66 C65 119.5(12) . .
C71 C66 C65 123.4(11) . .
C68 C67 C66 123.2(13) . .
C68 C67 H67A 118.4 . .
C66 C67 H67A 118.4 . .
C67 C68 C69 120.4(13) . .
C67 C68 H68A 119.8 . .
C69 C68 H68A 119.8 . .
C70 C69 C68 118.3(14) . .
C70 C69 H69A 120.9 . .
C68 C69 H69A 120.9 . .
O12 C70 C71 115.3(11) . .
O12 C70 C69 123.4(13) . .
C71 C70 C69 121.2(12) . .
O11 C71 C70 118.7(11) . .
O11 C71 C66 121.5(11) . .
C70 C71 C66 119.8(11) . .
O12 C72 H72A 109.5 . .
O12 C72 H72B 109.5 . .
H72A C72 H72B 109.5 . .
O12 C72 H72C 109.5 . .
H72A C72 H72C 109.5 . .
H72B C72 H72C 109.5 . .
C74 C73 H73A 109.5 . .
C74 C73 H73B 109.5 . .
H73A C73 H73B 109.5 . .
C74 C73 H73C 109.5 . .
H73A C73 H73C 109.5 . .
H73B C73 H73C 109.5 . .
O13 C74 O14 119.3(12) . .
O13 C74 C73 119.4(12) . .
O14 C74 C73 121.0(13) . .
O13 C74 Nd1 58.7(7) . .
O14 C74 Nd1 63.9(7) . .
C73 C74 Nd1 155.9(11) . .
C76 C75 H75A 109.5 . .
C76 C75 H75B 109.5 . .
H75A C75 H75B 109.5 . .
C76 C75 H75C 109.5 . .
H75A C75 H75C 109.5 . .
H75B C75 H75C 109.5 . .
O15 C76 O16 125.7(12) . .
O15 C76 C75 117.7(11) . .
O16 C76 C75 116.5(11) . .
C78 C77 H77A 109.5 . .
C78 C77 H77B 109.5 . .
H77A C77 H77B 109.5 . .
C78 C77 H77C 109.5 . .
H77A C77 H77C 109.5 . .
H77B C77 H77C 109.5 . .
O18 C78 O17 125.0(13) . .
O18 C78 C77 119.3(13) . .
O17 C78 C77 115.6(14) . .
C80 C79 H79A 109.5 . .
C80 C79 H79B 109.5 . .
H79A C79 H79B 109.5 . .
C80 C79 H79C 109.5 . .
H79A C79 H79C 109.5 . .
H79B C79 H79C 109.5 . .
O20 C80 O19 119.3(11) . .
O20 C80 C79 118.2(11) . .
O19 C80 C79 122.5(11) . .
O20 C80 Nd4 63.9(6) . .
O19 C80 Nd4 55.7(6) . .
C79 C80 Nd4 172.1(9) . .
C82 C81 H81A 109.5 . .
C82 C81 H81B 109.5 . .
H81A C81 H81B 109.5 . .
C82 C81 H81C 109.5 . .
H81A C81 H81C 109.5 . .
H81B C81 H81C 109.5 . .
O26 C82 O25 125.0(12) . .
O26 C82 C81 117.8(12) . .
O25 C82 C81 117.3(13) . .
C84 C83 H83A 109.5 . .
C84 C83 H83B 109.5 . .
H83A C83 H83B 109.5 . .
C84 C83 H83C 109.5 . .
H83A C83 H83C 109.5 . .
H83B C83 H83C 109.5 . .
O27 C84 O28 120.4(10) . .
O27 C84 C83 120.7(12) . .
O28 C84 C83 118.9(11) . .
O27 C84 Nd2 65.3(6) . .
O28 C84 Nd2 56.9(5) . .
C83 C84 Nd2 166.2(9) . .
C86 C85 H85A 109.5 . .
C86 C85 H85B 109.5 . .
H85A C85 H85B 109.5 . .
C86 C85 H85C 109.5 . .
H85A C85 H85C 109.5 . .
H85B C85 H85C 109.5 . .
O30 C86 O29 126.6(11) . .
O30 C86 C85 117.4(11) . .
O29 C86 C85 116.0(12) . .
C88 C87 H87A 109.5 . .
C88 C87 H87B 109.5 . .
H87A C87 H87B 109.5 . .
C88 C87 H87C 109.5 . .
H87A C87 H87C 109.5 . .
H87B C87 H87C 109.5 . .
O23 C88 O24 116.6(11) . .
O23 C88 C87 123.0(11) . .
O24 C88 C87 120.4(11) . .
O23 C88 Nd4 61.3(6) . .
O24 C88 Nd4 55.8(6) . .
C87 C88 Nd4 169.8(8) . .
C90 C89 H89A 109.5 . .
C90 C89 H89B 109.5 . .
H89A C89 H89B 109.5 . .
C90 C89 H89C 109.5 . .
H89A C89 H89C 109.5 . .
H89B C89 H89C 109.5 . .
O31 C90 O32 124.0(10) . .
O31 C90 C89 118.1(11) . .
O32 C90 C89 117.9(10) . .
C92 C91 H91A 109.5 . .
C92 C91 H91B 109.5 . .
H91A C91 H91B 109.5 . .
C92 C91 H91C 109.5 . .
H91A C91 H91C 109.5 . .
H91B C91 H91C 109.5 . .
O21 C92 O22 120.4(10) . .
O21 C92 C91 119.1(10) . .
O22 C92 C91 120.4(10) . .
O21 C92 Nd4 62.3(6) . .
O22 C92 Nd4 59.0(6) . .
C91 C92 Nd4 168.5(9) . .
C94 C93 H93A 109.5 . .
C94 C93 H93B 109.5 . .
H93A C93 H93B 109.5 . .
C94 C93 H93C 109.5 . .
H93A C93 H93C 109.5 . .
H93B C93 H93C 109.5 . .
O35 C94 O36 118.8(12) . .
O35 C94 C93 122.7(12) . .
O36 C94 C93 118.5(12) . .
O35 C94 Nd3 65.0(7) . .
O36 C94 Nd3 54.7(6) . .
C93 C94 Nd3 168.3(10) . .
C96 C95 H95A 109.5 . .
C96 C95 H95B 109.5 . .
H95A C95 H95B 109.5 . .
C96 C95 H95C 109.5 . .
H95A C95 H95C 109.5 . .
H95B C95 H95C 109.5 . .
O34 C96 O33 127.0(11) . .
O34 C96 C95 118.0(11) . .
O33 C96 C95 115.0(11) . .
C98 C97 H97A 109.5 . .
C98 C97 H97B 109.5 . .
H97A C97 H97B 109.5 . .
C98 C97 H97C 109.5 . .
H97A C97 H97C 109.5 . .
H97B C97 H97C 109.5 . .
C97 C98 O37 83.3(18) . .
C97 C98 H98A 114.7 . .
O37 C98 H98A 114.7 . .
C97 C98 H98B 114.7 . .
O37 C98 H98B 114.7 . .
H98A C98 H98B 111.8 . .
C100 C99 H99A 109.5 . .
C100 C99 H99B 109.5 . .
H99A C99 H99B 109.5 . .
C100 C99 H99C 109.5 . .
H99A C99 H99C 109.5 . .
H99B C99 H99C 109.5 . .
O38 C100 C99 111.1(12) . .
O38 C100 H10C 109.4 . .
C99 C100 H10C 109.4 . .
O38 C100 H10D 109.4 . .
C99 C100 H10D 109.4 . .
H10C C100 H10D 108.0 . .
C102 C101 H10E 109.5 . .
C102 C101 H10F 109.5 . .
H10E C101 H10F 109.5 . .
C102 C101 H10G 109.5 . .
H10E C101 H10G 109.5 . .
H10F C101 H10G 109.5 . .
O39 C102 C101 111.6(12) . .
O39 C102 H10H 109.3 . .
C101 C102 H10H 109.3 . .
O39 C102 H10I 109.3 . .
C101 C102 H10I 109.3 . .
H10H C102 H10I 108.0 . .
C104 O41 H41B 109.5 . .
C103 C104 O41 107(3) . .
C103 C104 H10J 110.3 . .
O41 C104 H10J 110.3 . .
C103 C104 H10K 110.3 . .
O41 C104 H10K 110.3 . .
H10J C104 H10K 108.5 . .
C104 C103 H10L 109.5 . .
C104 C103 H10M 109.5 . .
H10L C103 H10M 109.5 . .
C104 C103 H10N 109.5 . .
H10L C103 H10N 109.5 . .
H10M C103 H10N 109.5 . .
C105 O42 H42A 109.5 . .
C106 C105 O42 125(4) . .
C106 C105 H11E 106.0 . .
O42 C105 H11E 106.0 . .
C106 C105 H10O 106.0 . .
O42 C105 H10O 106.0 . .
H11E C105 H10O 106.3 . .
C105 C106 H10P 109.5 . .
C105 C106 H10Q 109.5 . .
H10P C106 H10Q 109.5 . .
C105 C106 H10R 109.5 . .
H10P C106 H10R 109.5 . .
H10Q C106 H10R 109.5 . .
C108 O43 H43A 109.5 . .
O43 C108 C107 110.3(15) . .
O43 C108 H10S 109.6 . .
C107 C108 H10S 109.6 . .
O43 C108 H10T 109.6 . .
C107 C108 H10T 109.6 . .
H10S C108 H10T 108.1 . .
C108 C107 H10U 109.5 . .
C108 C107 H10V 109.5 . .
H10U C107 H10V 109.5 . .
C108 C107 H10W 109.5 . .
H10U C107 H10W 109.5 . .
H10V C107 H10W 109.5 . .
C110 O44 H44A 109.5 . .
C110 C109 H10X 109.5 . .
C110 C109 H10Y 109.5 . .
H10X C109 H10Y 109.5 . .
C110 C109 H10Z 109.5 . .
H10X C109 H10Z 109.5 . .
H10Y C109 H10Z 109.5 . .
O44 C110 C109 111(2) . .
O44 C110 H11C 109.5 . .
C109 C110 H11C 109.5 . .
O44 C110 H11D 109.5 . .
C109 C110 H11D 109.5 . .
H11C C110 H11D 108.1 . .

loop_
_geom_bond_atom_site_label_1
_geom_bond_atom_site_label_2
_geom_bond_distance
_geom_bond_site_symmetry_2
Nd1 O17 2.307(9) .
Nd1 O2 2.342(8) .
Nd1 O19 2.397(8) .
Nd1 O16 2.406(8) .
Nd1 O13 2.437(8) .
Nd1 O21 2.441(8) .
Nd1 O37 2.459(9) .
Nd1 O14 2.553(9) .
Nd1 O1 2.600(9) .
Nd1 C74 2.842(14) .
Nd1 Ni1 3.4948(15) .
Nd1 Nd4 4.1155(8) .
Nd2 O26 2.315(9) .
Nd2 O6 2.337(8) .
Nd2 O20 2.358(8) .
Nd2 O24 2.397(7) .
Nd2 O28 2.403(7) .
Nd2 O29 2.464(8) .
Nd2 O38 2.475(8) .
Nd2 O5 2.558(8) .
Nd2 O27 2.592(8) .
Nd2 C84 2.851(11) .
Nd2 Ni2 3.4806(17) .
Nd3 O32 2.308(8) .
Nd3 O33 2.353(8) .
Nd3 O36 2.380(9) .
Nd3 O10 2.380(8) .
Nd3 O23 2.405(8) .
Nd3 O22 2.506(8) .
Nd3 O9 2.520(9) .
Nd3 O39 2.531(7) .
Nd3 O35 2.613(9) .
Nd3 C94 2.883(14) .
Nd3 Ni3 3.5388(18) .
Nd4 O18 2.345(9) .
Nd4 O31 2.355(7) .
Nd4 O25 2.373(8) .
Nd4 O40 2.489(8) .
Nd4 O24 2.511(8) .
Nd4 O19 2.531(8) .
Nd4 O22 2.537(8) .
Nd4 O21 2.613(8) .
Nd4 O23 2.641(8) .
Nd4 O20 2.713(8) .
Nd4 C92 2.947(11) .
Nd4 C88 3.002(13) .
Ni1 O11 2.009(9) 2_767
Ni1 O15 2.037(9) .
Ni1 N6 2.077(10) 2_767
Ni1 N1 2.077(10) .
Ni1 O2 2.088(8) .
Ni1 O13 2.134(8) .
Ni2 O3 2.007(8) .
Ni2 O30 2.026(8) .
Ni2 N2 2.044(10) .
Ni2 N3 2.079(11) .
Ni2 O6 2.081(7) .
Ni2 O28 2.191(9) .
Ni3 O10 2.012(10) .
Ni3 O7 2.019(9) .
Ni3 N4 2.027(12) .
Ni3 N5 2.069(11) .
Ni3 O34 2.073(7) .
Ni3 O36 2.194(8) .
N1 C8 1.264(15) .
N1 C9 1.477(15) .
N2 C17 1.279(15) .
N2 C16 1.487(14) .
N3 C32 1.276(16) .
N3 C33 1.474(16) .
N4 C41 1.281(16) .
N4 C40 1.498(17) .
N5 C56 1.269(16) .
N5 C57 1.467(16) .
N6 C65 1.295(16) .
N6 C64 1.456(16) .
N6 Ni1 2.077(10) 2_767
O1 C2 1.376(15) .
O1 C1 1.443(15) .
O2 C7 1.351(14) .
O3 C23 1.315(13) .
O4 C22 1.383(15) .
O4 C24 1.398(14) .
O5 C26 1.364(16) .
O5 C25 1.462(15) .
O6 C31 1.333(14) .
O7 C47 1.307(15) .
O8 C46 1.378(17) .
O8 C48 1.444(14) .
O9 C50 1.425(14) .
O9 C49 1.435(16) .
O10 C55 1.331(14) .
O11 C71 1.329(14) .
O11 Ni1 2.009(9) 2_767
O12 C70 1.365(15) .
O12 C72 1.433(19) .
O13 C74 1.254(15) .
O14 C74 1.272(15) .
O15 C76 1.265(14) .
O16 C76 1.278(14) .
O17 C78 1.283(15) .
O18 C78 1.228(16) .
O19 C80 1.264(14) .
O20 C80 1.257(14) .
O21 C92 1.241(13) .
O22 C92 1.284(13) .
O23 C88 1.240(14) .
O24 C88 1.310(13) .
O25 C82 1.267(15) .
O26 C82 1.257(15) .
O27 C84 1.245(14) .
O28 C84 1.295(14) .
O29 C86 1.280(14) .
O30 C86 1.236(15) .
O31 C90 1.253(13) .
O32 C90 1.274(14) .
O33 C96 1.283(15) .
O34 C96 1.237(14) .
O35 C94 1.241(15) .
O36 C94 1.312(14) .
O37 C98 1.63(3) .
O38 C100 1.427(15) .
O39 C102 1.452(15) .
O40 H40D 0.8538 .
O40 H40A 0.8630 .
C1 H1A 0.9600 .
C1 H1B 0.9600 .
C1 H1C 0.9600 .
C2 C3 1.335(19) .
C2 C7 1.438(18) .
C3 C4 1.404(19) .
C3 H3A 0.9300 .
C4 C5 1.36(2) .
C4 H4A 0.9300 .
C5 C6 1.408(18) .
C5 H5A 0.9300 .
C6 C7 1.386(16) .
C6 C8 1.465(17) .
C8 H8A 0.9300 .
C9 C10 1.515(18) .
C9 H9A 0.9700 .
C9 H9B 0.9700 .
C10 C11 1.534(17) .
C10 H10A 0.9700 .
C10 H10B 0.9700 .
C11 C12 1.503(18) .
C11 H11A 0.9700 .
C11 H11B 0.9700 .
C12 C13 1.530(18) .
C12 H12A 0.9700 .
C12 H12B 0.9700 .
C13 C14 1.511(19) .
C13 H13A 0.9700 .
C13 H13B 0.9700 .
C14 C15 1.526(17) .
C14 H14A 0.9700 .
C14 H14B 0.9700 .
C15 C16 1.505(17) .
C15 H15A 0.9700 .
C15 H15B 0.9700 .
C16 H16A 0.9700 .
C16 H16B 0.9700 .
C17 C18 1.440(16) .
C17 H17A 0.9300 .
C18 C19 1.407(17) .
C18 C23 1.409(16) .
C19 C20 1.376(18) .
C19 H19A 0.9300 .
C20 C21 1.374(19) .
C20 H20A 0.9300 .
C21 C22 1.352(18) .
C21 H21A 0.9300 .
C22 C23 1.427(16) .
C24 H24A 0.9600 .
C24 H24B 0.9600 .
C24 H24C 0.9600 .
C25 H25A 0.9600 .
C25 H25B 0.9600 .
C25 H25C 0.9600 .
C26 C31 1.402(17) .
C26 C27 1.406(19) .
C27 C28 1.37(2) .
C27 H27A 0.9300 .
C28 C29 1.38(2) .
C28 H28A 0.9300 .
C29 C30 1.421(18) .
C29 H29A 0.9300 .
C30 C31 1.393(18) .
C30 C32 1.442(19) .
C32 H32A 0.9300 .
C33 C34 1.520(19) .
C33 H33A 0.9700 .
C33 H33B 0.9700 .
C34 C35 1.532(18) .
C34 H34A 0.9700 .
C34 H34B 0.9700 .
C35 C36 1.516(19) .
C35 H35A 0.9700 .
C35 H35B 0.9700 .
C36 C37 1.530(19) .
C36 H36A 0.9700 .
C36 H36B 0.9700 .
C37 C38 1.539(19) .
C37 H37A 0.9700 .
C37 H37B 0.9700 .
C38 C39 1.512(18) .
C38 H38A 0.9700 .
C38 H38B 0.9700 .
C39 C40 1.548(18) .
C39 H39A 0.9700 .
C39 H39B 0.9700 .
C40 H40B 0.9700 .
C40 H40C 0.9700 .
C41 C42 1.447(18) .
C41 H41A 0.9300 .
C42 C47 1.402(19) .
C42 C43 1.40(2) .
C43 C44 1.36(2) .
C43 H43B 0.9300 .
C44 C45 1.38(2) .
C44 H44B 0.9300 .
C45 C46 1.358(19) .
C45 H45A 0.9300 .
C46 C47 1.454(18) .
C48 H48A 0.9600 .
C48 H48B 0.9600 .
C48 H48C 0.9600 .
C49 H49A 0.9600 .
C49 H49B 0.9600 .
C49 H49C 0.9600 .
C50 C55 1.367(17) .
C50 C51 1.371(18) .
C51 C52 1.425(19) .
C51 H51A 0.9300 .
C52 C53 1.34(2) .
C52 H52A 0.9300 .
C53 C54 1.398(19) .
C53 H53A 0.9300 .
C54 C56 1.436(19) .
C54 C55 1.440(17) .
C56 H56A 0.9300 .
C57 C58 1.540(17) .
C57 H57A 0.9700 .
C57 H57B 0.9700 .
C58 C59 1.49(2) .
C58 H58A 0.9700 .
C58 H58B 0.9700 .
C59 C60 1.516(19) .
C59 H59A 0.9700 .
C59 H59B 0.9700 .
C60 C61 1.52(2) .
C60 H60A 0.9700 .
C60 H60B 0.9700 .
C61 C62 1.549(18) .
C61 H61A 0.9700 .
C61 H61B 0.9700 .
C62 C63 1.530(19) .
C62 H62A 0.9700 .
C62 H62B 0.9700 .
C63 C64 1.520(17) .
C63 H63A 0.9700 .
C63 H63B 0.9700 .
C64 H64A 0.9700 .
C64 H64B 0.9700 .
C65 C66 1.429(18) .
C65 H65A 0.9300 .
C66 C67 1.392(18) .
C66 C71 1.409(17) .
C67 C68 1.34(2) .
C67 H67A 0.9300 .
C68 C69 1.40(2) .
C68 H68A 0.9300 .
C69 C70 1.388(18) .
C69 H69A 0.9300 .
C70 C71 1.386(18) .
C72 H72A 0.9600 .
C72 H72B 0.9600 .
C72 H72C 0.9600 .
C73 C74 1.51(2) .
C73 H73A 0.9600 .
C73 H73B 0.9600 .
C73 H73C 0.9600 .
C75 C76 1.51(2) .
C75 H75A 0.9600 .
C75 H75B 0.9600 .
C75 H75C 0.9600 .
C77 C78 1.49(2) .
C77 H77A 0.9600 .
C77 H77B 0.9600 .
C77 H77C 0.9600 .
C79 C80 1.493(16) .
C79 H79A 0.9600 .
C79 H79B 0.9600 .
C79 H79C 0.9600 .
C81 C82 1.503(18) .
C81 H81A 0.9600 .
C81 H81B 0.9600 .
C81 H81C 0.9600 .
C83 C84 1.487(16) .
C83 H83A 0.9600 .
C83 H83B 0.9600 .
C83 H83C 0.9600 .
C85 C86 1.512(17) .
C85 H85A 0.9600 .
C85 H85B 0.9600 .
C85 H85C 0.9600 .
C87 C88 1.479(17) .
C87 H87A 0.9600 .
C87 H87B 0.9600 .
C87 H87C 0.9600 .
C89 C90 1.493(16) .
C89 H89A 0.9600 .
C89 H89B 0.9600 .
C89 H89C 0.9600 .
C91 C92 1.504(16) .
C91 H91A 0.9600 .
C91 H91B 0.9600 .
C91 H91C 0.9600 .
C93 C94 1.493(19) .
C93 H93A 0.9600 .
C93 H93B 0.9600 .
C93 H93C 0.9600 .
C95 C96 1.519(16) .
C95 H95A 0.9600 .
C95 H95B 0.9600 .
C95 H95C 0.9600 .
C97 C98 1.524(10) .
C97 H97A 0.9600 .
C97 H97B 0.9600 .
C97 H97C 0.9600 .
C98 H98A 0.9700 .
C98 H98B 0.9700 .
C99 C100 1.49(2) .
C99 H99A 0.9600 .
C99 H99B 0.9600 .
C99 H99C 0.9600 .
C100 H10C 0.9700 .
C100 H10D 0.9700 .
C101 C102 1.50(2) .
C101 H10E 0.9600 .
C101 H10F 0.9600 .
C101 H10G 0.9600 .
C102 H10H 0.9700 .
C102 H10I 0.9700 .
O41 C104 1.50(3) .
O41 H41B 0.8200 .
C104 C103 1.46(4) .
C104 H10J 0.9700 .
C104 H10K 0.9700 .
C103 H10L 0.9600 .
C103 H10M 0.9600 .
C103 H10N 0.9600 .
O42 C105 1.548(10) .
O42 H42A 0.8200 .
C105 C106 1.548(10) .
C105 H11E 0.9700 .
C105 H10O 0.9700 .
C106 H10P 0.9600 .
C106 H10Q 0.9600 .
C106 H10R 0.9600 .
O43 C108 1.389(19) .
O43 H43A 0.8200 .
C108 C107 1.48(2) .
C108 H10S 0.9700 .
C108 H10T 0.9700 .
C107 H10U 0.9600 .
C107 H10V 0.9600 .
C107 H10W 0.9600 .
O44 C110 1.42(3) .
O44 H44A 0.8200 .
C109 C110 1.47(3) .
C109 H10X 0.9600 .
C109 H10Y 0.9600 .
C109 H10Z 0.9600 .
C110 H11C 0.9700 .
C110 H11D 0.9700 .
